data_7115843
loop_
_publ_author_name
'Kevin P. McDonald'
'Bo Qiao'
'Eric B. Twum'
'Semin Lee'
'Patrick J. Gamache'
'Chun-Hsing Chen'
'Yi Yi'
'Amar H. Flood'

_publ_section_title
;
 Quantifying chloride binding and salt extraction with poly(methyl
 methacrylate) copolymers bearing aryl-triazoles as anion receptor side
 chains
;
_journal_name_full Chem.Commun.
_journal_page_first 13285
_journal_paper_doi 10.1039/C4cc03362K
_journal_volume 50
_journal_year 2014
_chemical_formula_moiety 'C176 H240.00 Cl2 N34 O8'
_chemical_formula_sum 'C176 H240 Cl2 N34 O8'
_chemical_formula_weight 3030.99
_space_group_IT_number 2
_symmetry_cell_setting triclinic
_symmetry_space_group_name_Hall '-P 1'
_symmetry_space_group_name_H-M 'P -1'
_atom_sites_solution_hydrogens difmap
_atom_sites_solution_primary other
_audit_creation_date 14-03-03
_audit_creation_method CRYSTALS_ver_14.40
_cell_angle_alpha 79.546(3)
_cell_angle_beta 81.047(4)
_cell_angle_gamma 77.042(3)
_cell_formula_units_Z 2
_cell_length_a 20.868(4)
_cell_length_b 22.184(4)
_cell_length_c 22.207(5)
_cell_measurement_reflns_used 7334
_cell_measurement_temperature 100
_cell_measurement_theta_max 20
_cell_measurement_theta_min 3
_cell_volume 9781(3)
_computing_cell_refinement 'Apex2 (Bruker AXS, 2006)'
_computing_data_collection 'Apex2 (Bruker AXS, 2006)'
_computing_data_reduction 'USER DEFINED DATA REDUCTION'
_computing_molecular_graphics 'CAMERON (Watkin et al., 1996)'
_computing_publication_material 'CRYSTALS (Betteridge et al., 2003)'
_computing_structure_refinement 'CRYSTALS (Betteridge et al., 2003)'
_computing_structure_solution 'USER DEFINED STRUCTURE SOLUTION'
_diffrn_ambient_temperature 100
_diffrn_measured_fraction_theta_full 0.982
_diffrn_measured_fraction_theta_max 0.982
_diffrn_measurement_device Area
_diffrn_measurement_device_type 'Bruker Kappa Apex2'
_diffrn_measurement_method '\f & \w scans'
_diffrn_radiation_monochromator graphite
_diffrn_radiation_type 'Mo K\a'
_diffrn_radiation_wavelength 0.71073
_diffrn_reflns_av_R_equivalents 0.000
_diffrn_reflns_limit_h_max 24
_diffrn_reflns_limit_h_min -24
_diffrn_reflns_limit_k_max 26
_diffrn_reflns_limit_k_min -25
_diffrn_reflns_limit_l_max 26
_diffrn_reflns_limit_l_min 0
_diffrn_reflns_number 34411
_diffrn_reflns_theta_full 25.153
_diffrn_reflns_theta_max 25.153
_diffrn_reflns_theta_min 1.009
_diffrn_standards_number 0
_exptl_absorpt_coefficient_mu 0.091
_exptl_absorpt_correction_T_max 0.99
_exptl_absorpt_correction_T_min 0.99
_exptl_absorpt_correction_type numerical
_exptl_absorpt_process_details
; 
 Analytical Absorption (De Meulenaer & Tompa, 1965) 
;
_exptl_crystal_colour colorless
_exptl_crystal_density_diffrn 1.029
_exptl_crystal_density_method 'not measured'
_exptl_crystal_description block
_exptl_crystal_F_000 3264
_exptl_crystal_size_max 0.425
_exptl_crystal_size_mid 0.121
_exptl_crystal_size_min 0.074
_refine_diff_density_max 1.48
_refine_diff_density_min -1.43
_refine_ls_extinction_method None
_refine_ls_goodness_of_fit_ref 0.8877
_refine_ls_hydrogen_treatment constr
_refine_ls_matrix_type full
_refine_ls_number_parameters 1912
_refine_ls_number_reflns 34411
_refine_ls_number_restraints 142
_refine_ls_R_factor_all 0.1685
_refine_ls_R_factor_gt 0.0717
_refine_ls_shift/su_max 0.0323256
_refine_ls_shift/su_mean 0.0010971
_refine_ls_structure_factor_coef Fsqd
_refine_ls_weighting_details
;
 Method= Modified Sheldrick 
 w=1/[\s^2^(F^2^) + ( 0.13P)^2^ + 0.00P] 
 ,where P=(max(Fo^2^,0) + 2Fc^2^)/3 
;
_refine_ls_weighting_scheme calc
_refine_ls_wR_factor_all 0.2423
_refine_ls_wR_factor_gt 0.1864
_refine_ls_wR_factor_ref 0.2423
_reflns_limit_h_max 24
_reflns_limit_h_min -24
_reflns_limit_k_max 26
_reflns_limit_k_min -25
_reflns_limit_l_max 26
_reflns_limit_l_min 0
_reflns_number_gt 13009
_reflns_number_total 34411
_reflns_threshold_expression I>2.0\s(I)
_oxford_diffrn_Wilson_B_factor 2.18
_oxford_diffrn_Wilson_scale 660.62
_oxford_refine_ls_r_factor_ref 0.1685
_oxford_refine_ls_scale 0.045469(6)
_oxford_reflns_number_all 34411
_oxford_reflns_threshold_expression_ref I>-10.0\s(I)
_oxford_structure_analysis_title 'mo_11001_0m in P-1'
_cod_data_source_file c4cc03362k2.cif
_cod_data_source_block 11001
_cod_depositor_comments
;
The following automatic conversions were performed:

'_atom_sites_solution_primary' value 'Other' changed to 'other'
according to the built-in table from CIF Core dictionary named
'cif_core.dic' version 2.4.1 from 2010-06-29.

Automatic conversion script
Id: cif_fix_values 2827 2014-09-09 07:05:25Z andrius 
;
_cod_original_sg_symbol_H-M 'P -1 '
_cod_original_formula_sum 'C176 H240.00 Cl2 N34 O8'
_cod_database_code 7115843

loop_
_symmetry_equiv_pos_as_xyz
x,y,z
-x,-y,-z

loop_
_atom_site_label
_atom_site_type_symbol
_atom_site_fract_x
_atom_site_fract_y
_atom_site_fract_z
_atom_site_U_iso_or_equiv
_atom_site_occupancy
_atom_site_adp_type
_atom_site_refinement_flags_posn
_atom_site_refinement_flags_adp
_atom_site_refinement_flags_occupancy
_atom_site_disorder_assembly
_atom_site_disorder_group
Cl1 Cl 0.15632(6) 1.11940(5) 0.39395(6) 0.0313 1.0000 Uani . . . . .
Cl2 Cl 0.33864(6) 1.14622(5) 0.09926(6) 0.0333 1.0000 Uani . . . . .
O1 O 0.27490(18) 0.70769(17) 0.41119(19) 0.0526 1.0000 Uani . . . . .
O2 O 0.11090(19) 0.77068(18) 0.33597(19) 0.0536 1.0000 Uani . . . . .
O3 O 0.2239(2) 0.78889(18) 0.1112(2) 0.0683 1.0000 Uani . . . . .
O4 O 0.38987(18) 0.75788(16) 0.17714(18) 0.0486 1.0000 Uani . . . . .
O5 O 0.2560(2) 0.4722(2) 0.39830(19) 0.0643 1.0000 Uani . . . . .
O6 O 0.0831(2) 0.54248(16) 0.31505(18) 0.0479 1.0000 Uani . . . . .
O7 O 0.2684(2) 1.54154(17) 0.08689(18) 0.0522 1.0000 Uani . . . . .
O8 O 0.43523(19) 1.49978(17) 0.17484(18) 0.0457 1.0000 Uani . . . . .
N1 N 0.29356(19) 0.79754(16) 0.43243(18) 0.0279 1.0000 Uani . . . . .
N2 N 0.05993(19) 0.84209(17) 0.39785(18) 0.0284 1.0000 Uani . . . . .
N3 N -0.0177(2) 0.95789(19) 0.42506(19) 0.0332 1.0000 Uani . . . . .
N4 N -0.0609(2) 1.01141(19) 0.42431(19) 0.0331 1.0000 Uani . . . . .
N5 N -0.0261(2) 1.05579(18) 0.42541(18) 0.0288 1.0000 Uani . . . . .
N6 N 0.3416(2) 0.89650(19) 0.4582(2) 0.0360 1.0000 Uani . . . . .
N7 N 0.3788(2) 0.93648(18) 0.46155(19) 0.0326 1.0000 Uani . . . . .
N8 N 0.33792(19) 0.99362(17) 0.45816(17) 0.0233 1.0000 Uani . . . . .
N9 N 0.2088(2) 0.89218(17) 0.07285(18) 0.0302 1.0000 Uani . . . . .
N10 N 0.44125(19) 0.82783(16) 0.11123(17) 0.0244 1.0000 Uani . . . . .
N11 N 0.5182(2) 0.91928(17) 0.07608(18) 0.0264 1.0000 Uani . . . . .
N12 N 0.5630(2) 0.95389(17) 0.07163(18) 0.0275 1.0000 Uani . . . . .
N13 N 0.52983(19) 1.01422(17) 0.06937(17) 0.0231 1.0000 Uani . . . . .
N14 N 0.1636(2) 1.01739(18) 0.0309(2) 0.0414 1.0000 Uani . . . . .
N15 N 0.1256(2) 1.07349(18) 0.0226(2) 0.0396 1.0000 Uani . . . . .
N16 N 0.16256(19) 1.11415(17) 0.03078(18) 0.0266 1.0000 Uani . . . . .
N17 N 0.2073(2) 0.40080(19) 0.4651(2) 0.0400 1.0000 Uani . . . . .
N18 N 0.0824(2) 0.44789(18) 0.28836(19) 0.0392 1.0000 Uani . . . . .
N19 N 0.0512(2) 0.35185(18) 0.24913(19) 0.0356 1.0000 Uani . . . . .
N20 N 0.0277(2) 0.31654(18) 0.21915(19) 0.0372 1.0000 Uani . . . . .
N21 N 0.0411(2) 0.25796(18) 0.25009(18) 0.0298 1.0000 Uani . . . . .
N22 N 0.2113(2) 0.28503(19) 0.53511(19) 0.0367 1.0000 Uani . . . . .
N23 N 0.2306(2) 0.23331(19) 0.57337(19) 0.0355 1.0000 Uani . . . . .
N24 N 0.2209(2) 0.18533(18) 0.54701(18) 0.0291 1.0000 Uani . . . . .
N25 N 0.3120(2) 1.47061(17) 0.02188(19) 0.0313 1.0000 Uani . . . . .
N26 N 0.4368(2) 1.39554(18) 0.19835(19) 0.0351 1.0000 Uani . . . . .
N27 N 0.4651(2) 1.26942(19) 0.2369(2) 0.0402 1.0000 Uani . . . . .
N28 N 0.4834(2) 1.2127(2) 0.26722(19) 0.0395 1.0000 Uani . . . . .
N29 N 0.4641(2) 1.17331(18) 0.23689(19) 0.0326 1.0000 Uani . . . . .
N30 N 0.3033(2) 1.38473(18) -0.04802(19) 0.0347 1.0000 Uani . . . . .
N31 N 0.2797(2) 1.35589(18) -0.08450(19) 0.0356 1.0000 Uani . . . . .
N32 N 0.2841(2) 1.29573(17) -0.05651(18) 0.0273 1.0000 Uani . . . . .
N33 N 0.23489(12) 0.99842(11) 0.25016(10) 0.0356(11) 1.0000 Uiso D . . . .
N34 N 0.25561(12) 0.62473(12) 0.25031(12) 0.0320(10) 1.0000 Uiso D . . . .
C1 C 0.2300(2) 0.8382(2) 0.4303(2) 0.0280 1.0000 Uani . . . . .
C2 C 0.1765(2) 0.8190(2) 0.4161(2) 0.0278 1.0000 Uani . . . . .
C3 C 0.1149(2) 0.8605(2) 0.4133(2) 0.0249 1.0000 Uani . . . . .
C4 C 0.1058(2) 0.9205(2) 0.4292(2) 0.0238 1.0000 Uani . . . . .
C5 C 0.1604(2) 0.9379(2) 0.4446(2) 0.0259 1.0000 Uani . . . . .
C6 C 0.2237(2) 0.8990(2) 0.4448(2) 0.0240 1.0000 Uani . . . . .
C7 C 0.3130(2) 0.7377(2) 0.4228(2) 0.0301 1.0000 Uani . . . . .
C8 C 0.3850(3) 0.7085(2) 0.4287(3) 0.0399 1.0000 Uani . . . . .
C9 C 0.4309(3) 0.7499(3) 0.3928(4) 0.1008 1.0000 Uani . . . . .
C10 C 0.3955(4) 0.7009(4) 0.4945(4) 0.1096 1.0000 Uani . . . . .
C11 C 0.4022(3) 0.6460(3) 0.4058(4) 0.0993 1.0000 Uani . . . . .
C12 C 0.0600(3) 0.7993(2) 0.3606(2) 0.0319 1.0000 Uani . . . . .
C13 C -0.0079(3) 0.7893(2) 0.3540(2) 0.0336 1.0000 Uani . . . . .
C14 C 0.0001(3) 0.7402(3) 0.3119(3) 0.0570 1.0000 Uani . . . . .
C15 C -0.0501(3) 0.8514(3) 0.3244(3) 0.0712 1.0000 Uani . . . . .
C16 C -0.0426(3) 0.7682(3) 0.4157(3) 0.0691 1.0000 Uani . . . . .
C17 C 0.0442(2) 0.9680(2) 0.4262(2) 0.0247 1.0000 Uani . . . . .
C18 C 0.0387(2) 1.0312(2) 0.4257(2) 0.0280 1.0000 Uani . . . . .
C19 C -0.0567(2) 1.1202(2) 0.4256(2) 0.0273 1.0000 Uani . . . . .
C20 C -0.0215(3) 1.1606(2) 0.4405(2) 0.0307 1.0000 Uani . . . . .
C21 C -0.0483(3) 1.2229(2) 0.4381(2) 0.0388 1.0000 Uani . . . . .
C22 C -0.1110(3) 1.2484(2) 0.4226(3) 0.0424 1.0000 Uani . . . . .
C23 C -0.1469(3) 1.2067(3) 0.4099(3) 0.0514 1.0000 Uani . . . . .
C24 C -0.1196(3) 1.1433(3) 0.4112(2) 0.0390 1.0000 Uani . . . . .
C25 C -0.1388(3) 1.3182(3) 0.4210(3) 0.0552 1.0000 Uani . . . . .
C26 C -0.2098(3) 1.3371(3) 0.4065(4) 0.0845 1.0000 Uani . . . . .
C27 C -0.1369(4) 1.3371(3) 0.4837(3) 0.0857 1.0000 Uani . . . . .
C28 C -0.0961(4) 1.3543(3) 0.3726(3) 0.0871 1.0000 Uani . . . . .
C29 C 0.2781(2) 0.9276(2) 0.4526(2) 0.0233 1.0000 Uani . . . . .
C30 C 0.2756(2) 0.9900(2) 0.4527(2) 0.0244 1.0000 Uani . . . . .
C31 C 0.3624(2) 1.0498(2) 0.4558(2) 0.0252 1.0000 Uani . . . . .
C32 C 0.3290(2) 1.1047(2) 0.4256(2) 0.0290 1.0000 Uani . . . . .
C33 C 0.3498(2) 1.1604(2) 0.4236(2) 0.0284 1.0000 Uani . . . . .
C34 C 0.4045(2) 1.1619(2) 0.4507(2) 0.0264 1.0000 Uani . . . . .
C35 C 0.4380(2) 1.1048(2) 0.4810(2) 0.0269 1.0000 Uani . . . . .
C36 C 0.4168(2) 1.0492(2) 0.4833(2) 0.0273 1.0000 Uani . . . . .
C37 C 0.4275(3) 1.2232(2) 0.4496(2) 0.0296 1.0000 Uani . . . . .
C38 C 0.4180(3) 1.2375(2) 0.5154(2) 0.0407 1.0000 Uani . . . . .
C39 C 0.5008(3) 1.2161(2) 0.4241(3) 0.0427 1.0000 Uani . . . . .
C40 C 0.3876(3) 1.2780(2) 0.4092(2) 0.0419 1.0000 Uani . . . . .
C41 C 0.2711(2) 0.9059(2) 0.0759(2) 0.0226 1.0000 Uani . . . . .
C42 C 0.3242(2) 0.8596(2) 0.0941(2) 0.0263 1.0000 Uani . . . . .
C43 C 0.3857(2) 0.8744(2) 0.0961(2) 0.0251 1.0000 Uani . . . . .
C44 C 0.3937(2) 0.9367(2) 0.0796(2) 0.0203 1.0000 Uani . . . . .
C45 C 0.3392(2) 0.9815(2) 0.0620(2) 0.0241 1.0000 Uani . . . . .
C46 C 0.2778(2) 0.9687(2) 0.0603(2) 0.0234 1.0000 Uani . . . . .
C47 C 0.1875(3) 0.8371(2) 0.0911(2) 0.0345 1.0000 Uani . . . . .
C48 C 0.1156(3) 0.8379(2) 0.0859(3) 0.0387 1.0000 Uani . . . . .
C49 C 0.0783(3) 0.8484(4) 0.1491(3) 0.0946 1.0000 Uani . . . . .
C50 C 0.0850(3) 0.8900(3) 0.0378(3) 0.0580 1.0000 Uani . . . . .
C51 C 0.1116(4) 0.7755(3) 0.0718(5) 0.1209 1.0000 Uani . . . . .
C52 C 0.4406(3) 0.7715(2) 0.1487(2) 0.0312 1.0000 Uani . . . . .
C53 C 0.5074(3) 0.7253(2) 0.1502(3) 0.0355 1.0000 Uani . . . . .
C54 C 0.5153(4) 0.6902(3) 0.0953(4) 0.0959 1.0000 Uani . . . . .
C55 C 0.5658(3) 0.7561(3) 0.1459(3) 0.0612 1.0000 Uani . U . . .
C56 C 0.5045(3) 0.6802(3) 0.2111(3) 0.0865 1.0000 Uani . U . . .
C57 C 0.4557(2) 0.9578(2) 0.0777(2) 0.0206 1.0000 Uani . . . . .
C58 C 0.4640(2) 1.0183(2) 0.0735(2) 0.0247 1.0000 Uani . . . . .
C59 C 0.5638(2) 1.0639(2) 0.0671(2) 0.0245 1.0000 Uani . . . . .
C60 C 0.6263(3) 1.0518(2) 0.0835(2) 0.0337 1.0000 Uani . . . . .
C61 C 0.6563(2) 1.1010(2) 0.0847(2) 0.0335 1.0000 Uani . . . . .
C62 C 0.6242(3) 1.1627(2) 0.0721(2) 0.0299 1.0000 Uani . . . . .
C63 C 0.5609(3) 1.1738(2) 0.0557(2) 0.0313 1.0000 Uani . . . . .
C64 C 0.5311(2) 1.1254(2) 0.0525(2) 0.0279 1.0000 Uani . . . . .
C65 C 0.6558(3) 1.2182(2) 0.0755(2) 0.0342 1.0000 Uani . . . . .
C66 C 0.7257(3) 1.1974(3) 0.0920(3) 0.0595 1.0000 Uani . . . . .
C67 C 0.6573(3) 1.2608(3) 0.0138(3) 0.0521 1.0000 Uani . . . . .
C68 C 0.6131(3) 1.2548(3) 0.1247(3) 0.0512 1.0000 Uani . . . . .
C69 C 0.2237(2) 1.0215(2) 0.0454(2) 0.0260 1.0000 Uani . . . . .
C70 C 0.2231(2) 1.0836(2) 0.0449(2) 0.0238 1.0000 Uani . . . . .
C71 C 0.1346(2) 1.1797(2) 0.0269(2) 0.0266 1.0000 Uani . . . . .
C72 C 0.1653(3) 1.2168(2) 0.0524(2) 0.0315 1.0000 Uani . . . . .
C73 C 0.1395(3) 1.2801(2) 0.0485(2) 0.0355 1.0000 Uani . . . . .
C74 C 0.0829(3) 1.3078(2) 0.0203(2) 0.0383 1.0000 Uani . . . . .
C75 C 0.0538(3) 1.2688(2) -0.0045(2) 0.0397 1.0000 Uani . . . . .
C76 C 0.0782(3) 1.2060(2) -0.0016(2) 0.0348 1.0000 Uani . . . . .
C77 C 0.0554(3) 1.3782(2) 0.0142(3) 0.0529 1.0000 Uani . U . . .
C78 C 0.0834(4) 1.4101(3) 0.0574(3) 0.0904 1.0000 Uani . . . . .
C79 C 0.0776(4) 1.4095(3) -0.0502(3) 0.0952 1.0000 Uani . . . . .
C80 C -0.0161(4) 1.3927(3) 0.0319(4) 0.0955 1.0000 Uani . U . . .
C81 C 0.1731(3) 0.3814(2) 0.4245(2) 0.0322 1.0000 Uani . . . . .
C82 C 0.1450(3) 0.4237(2) 0.3767(2) 0.0352 1.0000 Uani . . . . .
C83 C 0.1119(3) 0.4054(2) 0.3366(2) 0.0307 1.0000 Uani . . . . .
C84 C 0.1080(2) 0.3412(2) 0.3426(2) 0.0273 1.0000 Uani . . . . .
C85 C 0.1343(2) 0.3007(2) 0.3915(2) 0.0273 1.0000 Uani . . . . .
C86 C 0.1655(2) 0.3188(2) 0.4342(2) 0.0242 1.0000 Uani . . . . .
C87 C 0.2460(3) 0.4448(3) 0.4506(3) 0.0442 1.0000 Uani . . . . .
C88 C 0.2781(3) 0.4557(2) 0.5037(3) 0.0503 1.0000 Uani . . . . .
C89 C 0.3002(5) 0.5155(3) 0.4885(4) 0.1057 1.0000 Uani . . . . .
C90 C 0.3241(4) 0.3998(3) 0.5270(3) 0.0885 1.0000 Uani . . . . .
C91 C 0.2219(5) 0.4686(4) 0.5602(4) 0.1127 1.0000 Uani . . . . .
C92 C 0.0677(3) 0.5121(2) 0.2812(3) 0.0431 1.0000 Uani . . . . .
C93 C 0.0322(3) 0.5428(3) 0.2244(3) 0.0545 1.0000 Uani . . . . .
C94 C 0.0185(4) 0.6126(2) 0.2196(3) 0.0810 1.0000 Uani . . . . .
C95 C -0.0284(4) 0.5184(3) 0.2247(4) 0.0984 1.0000 Uani . . . . .
C96 C 0.0785(5) 0.5260(4) 0.1654(3) 0.1014 1.0000 Uani . . . . .
C97 C 0.0784(2) 0.3157(2) 0.2993(2) 0.0266 1.0000 Uani . . . . .
C98 C 0.0725(2) 0.2562(2) 0.2996(2) 0.0275 1.0000 Uani . . . . .
C99 C 0.0186(2) 0.2087(2) 0.2315(2) 0.0265 1.0000 Uani . . . . .
C100 C 0.0018(3) 0.1607(2) 0.2757(2) 0.0410 1.0000 Uani . . . . .
C101 C -0.0228(3) 0.1142(2) 0.2590(2) 0.0426 1.0000 Uani . . . . .
C102 C -0.0297(3) 0.1138(2) 0.1978(2) 0.0329 1.0000 Uani . . . . .
C103 C -0.0101(3) 0.1627(2) 0.1540(2) 0.0367 1.0000 Uani . . . . .
C104 C 0.0136(3) 0.2085(2) 0.1705(2) 0.0338 1.0000 Uani . . . . .
C105 C -0.0612(3) 0.0649(2) 0.1783(2) 0.0374 1.0000 Uani . . . . .
C106 C -0.1266(3) 0.0976(3) 0.1547(3) 0.0512 1.0000 Uani . . . . .
C107 C -0.0147(3) 0.0347(3) 0.1267(3) 0.0571 1.0000 Uani . . . . .
C108 C -0.0741(3) 0.0130(3) 0.2320(3) 0.0552 1.0000 Uani . . . . .
C109 C 0.1908(2) 0.2708(2) 0.4856(2) 0.0268 1.0000 Uani . . . . .
C110 C 0.1964(2) 0.2069(2) 0.4928(2) 0.0259 1.0000 Uani . . . . .
C111 C 0.2387(2) 0.1227(2) 0.5765(2) 0.0269 1.0000 Uani . . . . .
C112 C 0.2931(3) 0.1058(2) 0.6086(2) 0.0339 1.0000 Uani . . . . .
C113 C 0.3113(3) 0.0442(2) 0.6360(2) 0.0355 1.0000 Uani . . . . .
C114 C 0.2761(2) -0.0011(2) 0.6334(2) 0.0281 1.0000 Uani . . . . .
C115 C 0.2215(3) 0.0176(2) 0.6017(2) 0.0338 1.0000 Uani . . . . .
C116 C 0.2024(3) 0.0785(2) 0.5735(2) 0.0339 1.0000 Uani . . . . .
C117 C 0.2996(3) -0.0684(2) 0.6636(2) 0.0349 1.0000 Uani . . . . .
C118 C 0.3057(4) -0.0697(3) 0.7319(3) 0.0701 1.0000 Uani . . . . .
C119 C 0.2542(3) -0.1111(3) 0.6594(3) 0.0656 1.0000 Uani . . . . .
C120 C 0.3680(3) -0.0936(3) 0.6326(3) 0.0629 1.0000 Uani . . . . .
C121 C 0.3451(3) 1.4216(2) 0.0627(2) 0.0292 1.0000 Uani . . . . .
C122 C 0.3733(2) 1.4336(2) 0.1099(2) 0.0285 1.0000 Uani . . . . .
C123 C 0.4058(3) 1.3845(2) 0.1508(2) 0.0296 1.0000 Uani . . . . .
C124 C 0.4072(2) 1.3219(2) 0.1450(2) 0.0259 1.0000 Uani . . . . .
C125 C 0.3807(3) 1.3113(2) 0.0949(2) 0.0299 1.0000 Uani . . . . .
C126 C 0.3506(2) 1.3588(2) 0.0528(2) 0.0256 1.0000 Uani . . . . .
C127 C 0.2744(3) 1.5263(2) 0.0360(3) 0.0328 1.0000 Uani . . . . .
C128 C 0.2377(3) 1.5667(2) -0.0162(3) 0.0374 1.0000 Uani . . . . .
C129 C 0.2876(3) 1.5805(3) -0.0726(3) 0.0599 1.0000 Uani . . . . .
C130 C 0.2007(3) 1.6280(2) 0.0049(3) 0.0511 1.0000 Uani . . . . .
C131 C 0.1884(3) 1.5334(3) -0.0328(3) 0.0557 1.0000 Uani . . . . .
C132 C 0.4527(3) 1.4501(3) 0.2055(3) 0.0388 1.0000 Uani . . . . .
C133 C 0.4958(4) 1.4432(3) 0.2566(3) 0.0580 1.0000 Uani . . . . .
C134 C 0.4992(4) 1.5065(4) 0.2690(4) 0.1036 1.0000 Uani . . . . .
C135 C 0.4713(5) 1.4079(5) 0.3138(4) 0.1373 1.0000 Uani . . . . .
C136 C 0.5632(6) 1.4074(5) 0.2385(5) 0.1389 1.0000 Uani . . . . .
C137 C 0.4351(2) 1.2671(2) 0.1881(2) 0.0272 1.0000 Uani . . . . .
C138 C 0.4341(2) 1.2060(2) 0.1879(2) 0.0282 1.0000 Uani . . . . .
C139 C 0.4804(3) 1.1066(2) 0.2539(2) 0.0362 1.0000 Uani . U . . .
C140 C 0.4801(3) 1.0782(2) 0.3129(2) 0.0316 1.0000 Uani . . . . .
C141 C 0.4958(2) 1.0132(2) 0.3252(2) 0.0333 1.0000 Uani . . . . .
C142 C 0.5130(3) 0.9768(2) 0.2789(2) 0.0332 1.0000 Uani . U . . .
C143 C 0.5117(4) 1.0073(3) 0.2201(3) 0.0640 1.0000 Uani . U . . .
C144 C 0.4956(4) 1.0718(3) 0.2067(3) 0.0692 1.0000 Uani . U . . .
C145 C 0.5300(2) 0.9049(2) 0.2887(2) 0.0290 1.0000 Uani . . . . .
C146 C 0.5330(3) 0.8775(2) 0.3562(2) 0.0361 1.0000 Uani . . . . .
C147 C 0.4775(3) 0.8813(3) 0.2657(3) 0.0514 1.0000 Uani . . . . .
C148 C 0.5976(3) 0.8830(2) 0.2527(3) 0.0427 1.0000 Uani . . . . .
C149 C 0.3219(2) 1.3426(2) 0.0030(2) 0.0309 1.0000 Uani . . . . .
C150 C 0.3095(2) 1.2860(2) -0.0025(2) 0.0266 1.0000 Uani . . . . .
C151 C 0.2617(2) 1.2523(2) -0.0858(2) 0.0250 1.0000 Uani . . . . .
C152 C 0.2898(2) 1.1901(2) -0.0752(2) 0.0279 1.0000 Uani . . . . .
C153 C 0.2676(2) 1.1482(2) -0.1026(2) 0.0288 1.0000 Uani . . . . .
C154 C 0.2172(2) 1.1682(2) -0.1398(2) 0.0293 1.0000 Uani . . . . .
C155 C 0.1902(3) 1.2321(2) -0.1497(2) 0.0336 1.0000 Uani . . . . .
C156 C 0.2119(3) 1.2744(2) -0.1226(2) 0.0348 1.0000 Uani . . . . .
C157 C 0.1905(3) 1.1237(2) -0.1708(3) 0.0387 1.0000 Uani . . . . .
C158 C 0.1168(3) 1.1294(3) -0.1508(3) 0.0524 1.0000 Uani . . . . .
C159 C 0.2254(3) 1.0558(2) -0.1543(3) 0.0509 1.0000 Uani . . . . .
C160 C 0.2018(3) 1.1427(3) -0.2418(3) 0.0497 1.0000 Uani . . . . .
C161 C 0.2712(2) 1.01932(19) 0.29416(15) 0.0459(15) 1.0000 Uiso D . . . .
C162 C 0.3330(3) 1.0421(3) 0.2603(2) 0.076(2) 1.0000 Uiso D . . . .
C163 C 0.1719(2) 0.9813(2) 0.28841(16) 0.0543(17) 1.0000 Uiso D . . . .
C164 C 0.1308(3) 0.9586(4) 0.2487(3) 0.096(3) 1.0000 Uiso D . . . .
C165 C 0.2786(2) 0.94174(17) 0.22237(14) 0.0480(15) 1.0000 Uiso D . . . .
C166 C 0.2920(3) 0.8841(2) 0.2725(2) 0.0510(16) 1.0000 Uiso D . . . .
C167 C 0.2194(2) 1.04982(18) 0.19549(15) 0.0495(16) 1.0000 Uiso D . . . .
C168 C 0.1767(3) 1.1094(2) 0.2173(2) 0.0632(18) 1.0000 Uiso D . . . .
C169 C 0.25957(17) 0.6103(3) 0.31628(19) 0.039(3) 0.461(5) Uiso D . P 1 1
C170 C 0.1866(2) 0.6185(2) 0.35413(17) 0.0427(14) 1.0000 Uiso D . . . .
C171 C 0.32383(19) 0.6207(3) 0.22010(19) 0.035(3) 0.461(5) Uiso D . P 1 1
C172 C 0.3247(2) 0.6398(3) 0.14657(18) 0.0517(16) 1.0000 Uiso D . . . .
C173 C 0.2134(3) 0.6910(2) 0.2338(3) 0.038(3) 0.461(5) Uiso D . P 1 1
C174 C 0.2484(5) 0.7421(3) 0.2460(8) 0.073(5) 0.461(5) Uiso D . P 1 1
C175 C 0.2204(2) 0.5797(2) 0.2292(3) 0.033(3) 0.461(5) Uiso D . P 1 1
C176 C 0.2580(3) 0.51062(18) 0.2439(3) 0.0482(15) 1.0000 Uiso D . . . .
C269 C 0.18736(18) 0.6337(3) 0.28096(18) 0.033(3) 0.539(5) Uiso D . P 1 2
C271 C 0.25133(17) 0.6432(3) 0.1846(2) 0.041(3) 0.539(5) Uiso D . P 1 2
C273 C 0.2949(2) 0.6647(2) 0.2737(3) 0.038(3) 0.539(5) Uiso D . P 1 2
C274 C 0.2582(5) 0.7342(3) 0.2679(6) 0.064(4) 0.539(5) Uiso D . P 1 2
C275 C 0.2927(2) 0.5559(2) 0.2658(3) 0.031(2) 0.539(5) Uiso D . P 1 2
H21 H 0.1814 0.7775 0.4079 0.0316 1.0000 Uiso R . . . .
H51 H 0.1547 0.9783 0.4559 0.0299 1.0000 Uiso R . . . .
H91 H 0.4756 0.7307 0.3980 0.1103 1.0000 Uiso R . . . .
H92 H 0.4200 0.7887 0.4081 0.1103 1.0000 Uiso R . . . .
H93 H 0.4255 0.7569 0.3502 0.1103 1.0000 Uiso R . . . .
H101 H 0.4406 0.6828 0.4989 0.1267 1.0000 Uiso R . . . .
H102 H 0.3853 0.7418 0.5052 0.1267 1.0000 Uiso R . . . .
H103 H 0.3680 0.6758 0.5210 0.1267 1.0000 Uiso R . . . .
H111 H 0.4472 0.6274 0.4099 0.1170 1.0000 Uiso R . . . .
H112 H 0.3957 0.6535 0.3635 0.1170 1.0000 Uiso R . . . .
H113 H 0.3746 0.6187 0.4281 0.1170 1.0000 Uiso R . . . .
H141 H -0.0420 0.7334 0.3071 0.0675 1.0000 Uiso R . . . .
H142 H 0.0216 0.7548 0.2727 0.0675 1.0000 Uiso R . . . .
H143 H 0.0263 0.7021 0.3293 0.0675 1.0000 Uiso R . . . .
H151 H -0.0925 0.8451 0.3200 0.0762 1.0000 Uiso R . . . .
H152 H -0.0550 0.8825 0.3500 0.0762 1.0000 Uiso R . . . .
H153 H -0.0282 0.8648 0.2850 0.0762 1.0000 Uiso R . . . .
H161 H -0.0851 0.7616 0.4117 0.0765 1.0000 Uiso R . . . .
H162 H -0.0473 0.7993 0.4412 0.0765 1.0000 Uiso R . . . .
H163 H -0.0167 0.7302 0.4336 0.0765 1.0000 Uiso R . . . .
H181 H 0.0732 1.0530 0.4249 0.0329 1.0000 Uiso R . . . .
H201 H 0.0219 1.1446 0.4517 0.0358 1.0000 Uiso R . . . .
H211 H -0.0226 1.2493 0.4479 0.0481 1.0000 Uiso R . . . .
H231 H -0.1906 1.2250 0.4005 0.0851 1.0000 Uiso R . . . .
H241 H -0.1462 1.1176 0.4016 0.0527 1.0000 Uiso R . . . .
H261 H -0.2239 1.3809 0.4063 0.0940 1.0000 Uiso R . . . .
H262 H -0.2385 1.3157 0.4358 0.0940 1.0000 Uiso R . . . .
H263 H -0.2110 1.3276 0.3666 0.0940 1.0000 Uiso R . . . .
H271 H -0.1558 1.3803 0.4837 0.0975 1.0000 Uiso R . . . .
H272 H -0.0918 1.3294 0.4905 0.0975 1.0000 Uiso R . . . .
H273 H -0.1604 1.3129 0.5155 0.0975 1.0000 Uiso R . . . .
H281 H -0.1140 1.3979 0.3699 0.1155 1.0000 Uiso R . . . .
H282 H -0.0523 1.3459 0.3834 0.1155 1.0000 Uiso R . . . .
H283 H -0.0953 1.3414 0.3339 0.1155 1.0000 Uiso R . . . .
H301 H 0.2381 1.0233 0.4489 0.0289 1.0000 Uiso R . . . .
H321 H 0.2920 1.1044 0.4055 0.0351 1.0000 Uiso R . . . .
H331 H 0.3256 1.1985 0.4040 0.0322 1.0000 Uiso R . . . .
H351 H 0.4755 1.1046 0.5005 0.0334 1.0000 Uiso R . . . .
H361 H 0.4399 1.0110 0.5037 0.0330 1.0000 Uiso R . . . .
H381 H 0.4318 1.2752 0.5164 0.0444 1.0000 Uiso R . . . .
H382 H 0.4434 1.2038 0.5400 0.0444 1.0000 Uiso R . . . .
H383 H 0.3724 1.2414 0.5309 0.0444 1.0000 Uiso R . . . .
H391 H 0.5148 1.2542 0.4234 0.0516 1.0000 Uiso R . . . .
H392 H 0.5265 1.1833 0.4493 0.0516 1.0000 Uiso R . . . .
H393 H 0.5065 1.2065 0.3833 0.0516 1.0000 Uiso R . . . .
H401 H 0.4028 1.3153 0.4091 0.0465 1.0000 Uiso R . . . .
H402 H 0.3422 1.2832 0.4257 0.0465 1.0000 Uiso R . . . .
H403 H 0.3925 1.2693 0.3682 0.0465 1.0000 Uiso R . . . .
H421 H 0.3188 0.8174 0.1052 0.0299 1.0000 Uiso R . . . .
H451 H 0.3443 1.0237 0.0503 0.0263 1.0000 Uiso R . . . .
H491 H 0.0327 0.8490 0.1484 0.1150 1.0000 Uiso R . . . .
H492 H 0.0830 0.8871 0.1586 0.1150 1.0000 Uiso R . . . .
H493 H 0.0954 0.8153 0.1795 0.1150 1.0000 Uiso R . . . .
H501 H 0.0401 0.8884 0.0367 0.0700 1.0000 Uiso R . . . .
H502 H 0.0872 0.9292 0.0482 0.0700 1.0000 Uiso R . . . .
H503 H 0.1093 0.8853 -0.0015 0.0700 1.0000 Uiso R . . . .
H511 H 0.0672 0.7739 0.0686 0.1378 1.0000 Uiso R . . . .
H512 H 0.1382 0.7691 0.0338 0.1378 1.0000 Uiso R . . . .
H513 H 0.1281 0.7437 0.1037 0.1378 1.0000 Uiso R . . . .
H541 H 0.5560 0.6606 0.0945 0.1096 1.0000 Uiso R . . . .
H542 H 0.5153 0.7194 0.0583 0.1096 1.0000 Uiso R . . . .
H543 H 0.4797 0.6691 0.0988 0.1096 1.0000 Uiso R . . . .
H551 H 0.6050 0.7246 0.1477 0.0742 1.0000 Uiso R . . . .
H552 H 0.5614 0.7798 0.1785 0.0742 1.0000 Uiso R . . . .
H553 H 0.5684 0.7830 0.1075 0.0742 1.0000 Uiso R . . . .
H561 H 0.5455 0.6512 0.2127 0.0972 1.0000 Uiso R . . . .
H562 H 0.4957 0.7015 0.2458 0.0972 1.0000 Uiso R . . . .
H563 H 0.4700 0.6584 0.2115 0.0972 1.0000 Uiso R . . . .
H581 H 0.4304 1.0551 0.0734 0.0347 1.0000 Uiso R . . . .
H601 H 0.6486 1.0096 0.0932 0.0406 1.0000 Uiso R . . . .
H611 H 0.7001 1.0924 0.0956 0.0403 1.0000 Uiso R . . . .
H631 H 0.5381 1.2158 0.0461 0.0361 1.0000 Uiso R . . . .
H641 H 0.4877 1.1335 0.0407 0.0307 1.0000 Uiso R . . . .
H661 H 0.7434 1.2329 0.0934 0.0699 1.0000 Uiso R . . . .
H662 H 0.7253 1.1718 0.1313 0.0699 1.0000 Uiso R . . . .
H663 H 0.7522 1.1741 0.0619 0.0699 1.0000 Uiso R . . . .
H671 H 0.6769 1.2952 0.0152 0.0631 1.0000 Uiso R . . . .
H672 H 0.6132 1.2757 0.0042 0.0631 1.0000 Uiso R . . . .
H673 H 0.6823 1.2374 -0.0169 0.0631 1.0000 Uiso R . . . .
H681 H 0.6309 1.2896 0.1283 0.0614 1.0000 Uiso R . . . .
H682 H 0.5693 1.2690 0.1141 0.0614 1.0000 Uiso R . . . .
H683 H 0.6125 1.2274 0.1629 0.0614 1.0000 Uiso R . . . .
H701 H 0.2580 1.1010 0.0530 0.0285 1.0000 Uiso R . . . .
H721 H 0.2036 1.1981 0.0724 0.0376 1.0000 Uiso R . . . .
H731 H 0.1607 1.3065 0.0644 0.0423 1.0000 Uiso R . . . .
H751 H 0.0155 1.2866 -0.0247 0.0438 1.0000 Uiso R . . . .
H761 H 0.0573 1.1801 -0.0184 0.0379 1.0000 Uiso R . . . .
H781 H 0.0654 1.4538 0.0515 0.1101 1.0000 Uiso R . . . .
H782 H 0.1303 1.4034 0.0484 0.1101 1.0000 Uiso R . . . .
H783 H 0.0720 1.3928 0.0991 0.1101 1.0000 Uiso R . . . .
H791 H 0.0619 1.4536 -0.0545 0.1209 1.0000 Uiso R . . . .
H792 H 0.1246 1.4007 -0.0576 0.1209 1.0000 Uiso R . . . .
H793 H 0.0601 1.3929 -0.0791 0.1209 1.0000 Uiso R . . . .
H801 H -0.0321 1.4367 0.0283 0.1014 1.0000 Uiso R . . . .
H802 H -0.0266 1.3739 0.0732 0.1014 1.0000 Uiso R . . . .
H803 H -0.0363 1.3760 0.0049 0.1014 1.0000 Uiso R . . . .
H821 H 0.1489 0.4662 0.3717 0.0436 1.0000 Uiso R . . . .
H851 H 0.1302 0.2582 0.3967 0.0338 1.0000 Uiso R . . . .
H891 H 0.3199 0.5216 0.5221 0.1177 1.0000 Uiso R . . . .
H892 H 0.2630 0.5485 0.4813 0.1177 1.0000 Uiso R . . . .
H893 H 0.3315 0.5154 0.4526 0.1177 1.0000 Uiso R . . . .
H901 H 0.3437 0.4072 0.5602 0.1328 1.0000 Uiso R . . . .
H902 H 0.3578 0.3888 0.4945 0.1328 1.0000 Uiso R . . . .
H903 H 0.3010 0.3666 0.5409 0.1328 1.0000 Uiso R . . . .
H911 H 0.2417 0.4755 0.5935 0.1236 1.0000 Uiso R . . . .
H912 H 0.1900 0.5049 0.5477 0.1236 1.0000 Uiso R . . . .
H913 H 0.2009 0.4339 0.5731 0.1236 1.0000 Uiso R . . . .
H941 H -0.0026 0.6310 0.1838 0.0870 1.0000 Uiso R . . . .
H942 H -0.0091 0.6258 0.2550 0.0870 1.0000 Uiso R . . . .
H943 H 0.0596 0.6252 0.2163 0.0870 1.0000 Uiso R . . . .
H951 H -0.0501 0.5375 0.1894 0.1163 1.0000 Uiso R . . . .
H952 H -0.0574 0.5269 0.2609 0.1163 1.0000 Uiso R . . . .
H953 H -0.0164 0.4744 0.2249 0.1163 1.0000 Uiso R . . . .
H961 H 0.0579 0.5454 0.1296 0.1068 1.0000 Uiso R . . . .
H962 H 0.1178 0.5410 0.1647 0.1068 1.0000 Uiso R . . . .
H963 H 0.0892 0.4819 0.1662 0.1068 1.0000 Uiso R . . . .
H981 H 0.0874 0.2206 0.3286 0.0310 1.0000 Uiso R . . . .
H1001 H 0.0072 0.1598 0.3176 0.0479 1.0000 Uiso R . . . .
H1011 H -0.0344 0.0807 0.2890 0.0497 1.0000 Uiso R . . . .
H1031 H -0.0138 0.1634 0.1118 0.0419 1.0000 Uiso R . . . .
H1041 H 0.0274 0.2405 0.1401 0.0370 1.0000 Uiso R . . . .
H1061 H -0.1467 0.0677 0.1431 0.0608 1.0000 Uiso R . . . .
H1062 H -0.1548 0.1170 0.1867 0.0608 1.0000 Uiso R . . . .
H1063 H -0.1194 0.1285 0.1200 0.0608 1.0000 Uiso R . . . .
H1071 H -0.0331 0.0041 0.1143 0.0669 1.0000 Uiso R . . . .
H1072 H 0.0264 0.0154 0.1417 0.0669 1.0000 Uiso R . . . .
H1073 H -0.0079 0.0661 0.0925 0.0669 1.0000 Uiso R . . . .
H1081 H -0.0938 -0.0162 0.2186 0.0690 1.0000 Uiso R . . . .
H1082 H -0.1035 0.0319 0.2636 0.0690 1.0000 Uiso R . . . .
H1083 H -0.0337 -0.0081 0.2474 0.0690 1.0000 Uiso R . . . .
H1101 H 0.1852 0.1831 0.4660 0.0303 1.0000 Uiso R . . . .
H1121 H 0.3177 0.1362 0.6116 0.0412 1.0000 Uiso R . . . .
H1131 H 0.3493 0.0324 0.6574 0.0437 1.0000 Uiso R . . . .
H1151 H 0.1964 -0.0126 0.5994 0.0379 1.0000 Uiso R . . . .
H1161 H 0.1645 0.0901 0.5519 0.0423 1.0000 Uiso R . . . .
H1181 H 0.3207 -0.1117 0.7501 0.0815 1.0000 Uiso R . . . .
H1182 H 0.3362 -0.0450 0.7355 0.0815 1.0000 Uiso R . . . .
H1183 H 0.2635 -0.0536 0.7523 0.0815 1.0000 Uiso R . . . .
H1191 H 0.2709 -0.1522 0.6789 0.0884 1.0000 Uiso R . . . .
H1192 H 0.2121 -0.0953 0.6802 0.0884 1.0000 Uiso R . . . .
H1193 H 0.2500 -0.1121 0.6176 0.0884 1.0000 Uiso R . . . .
H1201 H 0.3838 -0.1353 0.6512 0.0729 1.0000 Uiso R . . . .
H1202 H 0.3974 -0.0679 0.6368 0.0729 1.0000 Uiso R . . . .
H1203 H 0.3658 -0.0929 0.5900 0.0729 1.0000 Uiso R . . . .
H1221 H 0.3712 1.4758 0.1145 0.0350 1.0000 Uiso R . . . .
H1251 H 0.3835 1.2692 0.0897 0.0329 1.0000 Uiso R . . . .
H1291 H 0.2648 1.6057 -0.1051 0.0693 1.0000 Uiso R . . . .
H1292 H 0.3182 1.6017 -0.0623 0.0693 1.0000 Uiso R . . . .
H1293 H 0.3107 1.5420 -0.0854 0.0693 1.0000 Uiso R . . . .
H1301 H 0.1775 1.6542 -0.0270 0.0611 1.0000 Uiso R . . . .
H1302 H 0.2307 1.6492 0.0163 0.0611 1.0000 Uiso R . . . .
H1303 H 0.1699 1.6183 0.0397 0.0611 1.0000 Uiso R . . . .
H1311 H 0.1655 1.5583 -0.0654 0.0638 1.0000 Uiso R . . . .
H1312 H 0.1575 1.5248 0.0022 0.0638 1.0000 Uiso R . . . .
H1313 H 0.2123 1.4952 -0.0456 0.0638 1.0000 Uiso R . . . .
H1341 H 0.5256 1.5023 0.3013 0.1153 1.0000 Uiso R . . . .
H1342 H 0.5187 1.5283 0.2324 0.1153 1.0000 Uiso R . . . .
H1343 H 0.4560 1.5293 0.2803 0.1153 1.0000 Uiso R . . . .
H1351 H 0.4984 1.4048 0.3453 0.1394 1.0000 Uiso R . . . .
H1352 H 0.4274 1.4284 0.3265 0.1394 1.0000 Uiso R . . . .
H1353 H 0.4708 1.3672 0.3064 0.1394 1.0000 Uiso R . . . .
H1361 H 0.5884 1.4044 0.2715 0.1793 1.0000 Uiso R . . . .
H1362 H 0.5845 1.4270 0.2016 0.1793 1.0000 Uiso R . . . .
H1363 H 0.5598 1.3667 0.2335 0.1793 1.0000 Uiso R . . . .
H1381 H 0.4161 1.1897 0.1591 0.0308 1.0000 Uiso R . . . .
H1401 H 0.4694 1.1028 0.3453 0.0387 1.0000 Uiso R . . . .
H1411 H 0.4952 0.9934 0.3669 0.0426 1.0000 Uiso R . . . .
H1431 H 0.5219 0.9836 0.1870 0.0775 1.0000 Uiso R . . . .
H1441 H 0.4963 1.0921 0.1652 0.0782 1.0000 Uiso R . . . .
H1461 H 0.5435 0.8331 0.3599 0.0439 1.0000 Uiso R . . . .
H1462 H 0.5663 0.8915 0.3715 0.0439 1.0000 Uiso R . . . .
H1463 H 0.4914 0.8902 0.3793 0.0439 1.0000 Uiso R . . . .
H1471 H 0.4873 0.8369 0.2716 0.0608 1.0000 Uiso R . . . .
H1472 H 0.4363 0.8956 0.2888 0.0608 1.0000 Uiso R . . . .
H1473 H 0.4751 0.8969 0.2232 0.0608 1.0000 Uiso R . . . .
H1481 H 0.6087 0.8385 0.2584 0.0513 1.0000 Uiso R . . . .
H1482 H 0.6299 0.8986 0.2677 0.0513 1.0000 Uiso R . . . .
H1483 H 0.5965 0.8986 0.2100 0.0513 1.0000 Uiso R . . . .
H1501 H 0.3169 1.2481 0.0257 0.0292 1.0000 Uiso R . . . .
H1521 H 0.3233 1.1756 -0.0486 0.0364 1.0000 Uiso R . . . .
H1531 H 0.2877 1.1050 -0.0963 0.0335 1.0000 Uiso R . . . .
H1551 H 0.1556 1.2468 -0.1752 0.0387 1.0000 Uiso R . . . .
H1561 H 0.1924 1.3177 -0.1292 0.0398 1.0000 Uiso R . . . .
H1581 H 0.1000 1.1019 -0.1696 0.0600 1.0000 Uiso R . . . .
H1582 H 0.0947 1.1713 -0.1627 0.0600 1.0000 Uiso R . . . .
H1583 H 0.1095 1.1189 -0.1072 0.0600 1.0000 Uiso R . . . .
H1591 H 0.2080 1.0295 -0.1741 0.0612 1.0000 Uiso R . . . .
H1592 H 0.2713 1.0526 -0.1680 0.0612 1.0000 Uiso R . . . .
H1593 H 0.2193 1.0432 -0.1109 0.0612 1.0000 Uiso R . . . .
H1601 H 0.1859 1.1153 -0.2615 0.0581 1.0000 Uiso R . . . .
H1602 H 0.1794 1.1846 -0.2534 0.0581 1.0000 Uiso R . . . .
H1603 H 0.2480 1.1395 -0.2540 0.0581 1.0000 Uiso R . . . .
H1611 H 0.2425 1.0527 0.3122 0.0534 1.0000 Uiso R . . . .
H1612 H 0.2834 0.9852 0.3256 0.0534 1.0000 Uiso R . . . .
H1621 H 0.3547 1.0549 0.2889 0.0862 1.0000 Uiso R . . . .
H1622 H 0.3210 1.0764 0.2289 0.0862 1.0000 Uiso R . . . .
H1623 H 0.3620 1.0088 0.2423 0.0862 1.0000 Uiso R . . . .
H1631 H 0.1457 1.0176 0.3036 0.0634 1.0000 Uiso R . . . .
H1632 H 0.1833 0.9496 0.3221 0.0634 1.0000 Uiso R . . . .
H1641 H 0.0916 0.9486 0.2727 0.1117 1.0000 Uiso R . . . .
H1642 H 0.1192 0.9903 0.2150 0.1117 1.0000 Uiso R . . . .
H1643 H 0.1568 0.9222 0.2335 0.1117 1.0000 Uiso R . . . .
H1651 H 0.3189 0.9525 0.2018 0.0573 1.0000 Uiso R . . . .
H1652 H 0.2553 0.9312 0.1936 0.0573 1.0000 Uiso R . . . .
H1661 H 0.3184 0.8498 0.2542 0.0578 1.0000 Uiso R . . . .
H1662 H 0.3155 0.8944 0.3013 0.0578 1.0000 Uiso R . . . .
H1663 H 0.2519 0.8731 0.2931 0.0578 1.0000 Uiso R . . . .
H1671 H 0.2596 1.0601 0.1744 0.0569 1.0000 Uiso R . . . .
H1672 H 0.1975 1.0352 0.1682 0.0569 1.0000 Uiso R . . . .
H1681 H 0.1677 1.1409 0.1828 0.0732 1.0000 Uiso R . . . .
H1682 H 0.1985 1.1242 0.2445 0.0732 1.0000 Uiso R . . . .
H1683 H 0.1363 1.0993 0.2383 0.0732 1.0000 Uiso R . . . .
H1691 H 0.2842 0.6364 0.3281 0.0289 0.461(5) Uiso R . P 1 1
H1692 H 0.2814 0.5678 0.3252 0.0289 0.461(5) Uiso R . P 1 1
H1711 H 0.3444 0.6477 0.2359 0.0294 0.461(5) Uiso R . P 1 1
H1712 H 0.3475 0.5788 0.2286 0.0294 0.461(5) Uiso R . P 1 1
H1731 H 0.1730 0.6953 0.2606 0.0409 0.461(5) Uiso R . P 1 1
H1732 H 0.2043 0.6968 0.1923 0.0409 0.461(5) Uiso R . P 1 1
H1741 H 0.2219 0.7825 0.2358 0.1383 0.461(5) Uiso R . P 1 1
H1742 H 0.2575 0.7367 0.2875 0.1383 0.461(5) Uiso R . P 1 1
H1743 H 0.2888 0.7382 0.2193 0.1383 0.461(5) Uiso R . P 1 1
H1751 H 0.1761 0.5845 0.2487 0.0314 0.461(5) Uiso R . P 1 1
H1752 H 0.2204 0.5899 0.1858 0.0314 0.461(5) Uiso R . P 1 1
H2751 H 0.2932 0.5462 0.3092 0.0437 0.539(5) Uiso R . P 1 2
H2752 H 0.3368 0.5518 0.2460 0.0437 0.539(5) Uiso R . P 1 2
H2731 H 0.2995 0.6505 0.3162 0.0640 0.539(5) Uiso R . P 1 2
H2732 H 0.3375 0.6614 0.2506 0.0640 0.539(5) Uiso R . P 1 2
H2711 H 0.2249 0.6840 0.1766 0.0538 0.539(5) Uiso R . P 1 2
H2712 H 0.2318 0.6140 0.1711 0.0538 0.539(5) Uiso R . P 1 2
H2741 H 0.2830 0.7587 0.2821 0.0670 0.539(5) Uiso R . P 1 2
H2742 H 0.2156 0.7378 0.2911 0.0670 0.539(5) Uiso R . P 1 2
H2743 H 0.2536 0.7486 0.2256 0.0670 0.539(5) Uiso R . P 1 2
H1761 H 0.2817 0.4690 0.2543 0.0493 0.539(5) Uiso R . P 1 2
H1762 H 0.2139 0.5145 0.2637 0.0493 0.539(5) Uiso R . P 1 2
H1763 H 0.2575 0.5201 0.2005 0.0493 0.539(5) Uiso R . P 1 2
H1764 H 0.2359 0.4837 0.2299 0.0493 0.461(5) Uiso R . P 1 1
H1765 H 0.2581 0.5003 0.2873 0.0493 0.461(5) Uiso R . P 1 1
H1766 H 0.3024 0.5057 0.2245 0.0493 0.461(5) Uiso R . P 1 1
H1701 H 0.1418 0.6242 0.3725 0.0468 0.539(5) Uiso R . P 1 2
H1702 H 0.2081 0.6464 0.3674 0.0468 0.539(5) Uiso R . P 1 2
H1703 H 0.2085 0.5766 0.3661 0.0468 0.539(5) Uiso R . P 1 2
H1704 H 0.1904 0.6078 0.3970 0.0468 0.461(5) Uiso R . P 1 1
H1705 H 0.1647 0.6610 0.3455 0.0468 0.461(5) Uiso R . P 1 1
H1706 H 0.1618 0.5923 0.3425 0.0468 0.461(5) Uiso R . P 1 1
H1721 H 0.3215 0.6508 0.1036 0.0604 0.539(5) Uiso R . P 1 2
H1722 H 0.3443 0.6690 0.1599 0.0604 0.539(5) Uiso R . P 1 2
H1723 H 0.3512 0.5991 0.1545 0.0604 0.539(5) Uiso R . P 1 2
H1724 H 0.3692 0.6369 0.1278 0.0604 0.461(5) Uiso R . P 1 1
H1725 H 0.3011 0.6817 0.1380 0.0604 0.461(5) Uiso R . P 1 1
H1726 H 0.3042 0.6129 0.1306 0.0604 0.461(5) Uiso R . P 1 1
H2691 H 0.1656 0.6758 0.2699 0.0405 0.539(5) Uiso R . P 1 2
H2692 H 0.1648 0.6064 0.2680 0.0405 0.539(5) Uiso R . P 1 2
H11 H 0.3244 0.8140 0.4413 0.0330 1.0000 Uiso R . . . .
H22 H 0.0213 0.8601 0.4140 0.0342 1.0000 Uiso R . . . .
H104 H 0.4799 0.8356 0.0952 0.0292 1.0000 Uiso R . . . .
H94 H 0.1799 0.9233 0.0570 0.0357 1.0000 Uiso R . . . .
H264 H 0.4472 1.3637 0.2268 0.0415 1.0000 Uiso R . . . .
H251 H 0.3160 1.4649 -0.0164 0.0371 1.0000 Uiso R . . . .
H171 H 0.2032 0.3830 0.5034 0.0473 1.0000 Uiso R . . . .
H182 H 0.0724 0.4312 0.2594 0.0464 1.0000 Uiso R . . . .

loop_
_atom_site_aniso_label
_atom_site_aniso_U_11
_atom_site_aniso_U_22
_atom_site_aniso_U_33
_atom_site_aniso_U_23
_atom_site_aniso_U_13
_atom_site_aniso_U_12
Cl1 0.0283(8) 0.0273(7) 0.0392(8) -0.0034(5) -0.0060(6) -0.0075(5)
Cl2 0.0358(8) 0.0237(6) 0.0418(8) -0.0044(6) -0.0089(6) -0.0063(6)
O1 0.036(2) 0.046(2) 0.085(3) -0.033(2) -0.005(2) -0.011(2)
O2 0.029(2) 0.068(3) 0.075(3) -0.051(2) 0.003(2) -0.007(2)
O3 0.036(3) 0.034(2) 0.123(4) 0.031(2) -0.015(3) -0.014(2)
O4 0.028(2) 0.040(2) 0.062(3) 0.0209(19) 0.007(2) -0.0067(18)
O5 0.084(3) 0.074(3) 0.049(3) 0.021(2) -0.030(2) -0.056(3)
O6 0.068(3) 0.028(2) 0.056(3) -0.0096(18) -0.026(2) -0.0102(19)
O7 0.067(3) 0.041(2) 0.045(3) -0.0140(19) -0.010(2) 0.004(2)
O8 0.059(3) 0.030(2) 0.054(3) -0.0022(19) -0.017(2) -0.0166(19)
N1 0.024(2) 0.019(2) 0.042(3) -0.0061(18) -0.002(2) -0.0070(18)
N2 0.022(2) 0.034(2) 0.034(3) -0.0156(19) 0.002(2) -0.0088(19)
N3 0.025(3) 0.039(3) 0.038(3) -0.011(2) -0.003(2) -0.007(2)
N4 0.027(3) 0.036(3) 0.041(3) -0.011(2) -0.009(2) -0.008(2)
N5 0.026(3) 0.032(2) 0.029(2) -0.0076(19) 0.000(2) -0.006(2)
N6 0.031(3) 0.032(2) 0.048(3) -0.006(2) -0.009(2) -0.012(2)
N7 0.027(3) 0.023(2) 0.049(3) -0.006(2) -0.003(2) -0.009(2)
N8 0.020(2) 0.022(2) 0.028(2) -0.0072(17) 0.0022(19) -0.0045(18)
N9 0.026(3) 0.019(2) 0.041(3) 0.0025(18) -0.004(2) -0.0027(19)
N10 0.019(2) 0.021(2) 0.030(2) 0.0017(17) 0.0011(19) -0.0056(18)
N11 0.027(3) 0.021(2) 0.032(2) -0.0004(17) -0.003(2) -0.0092(19)
N12 0.028(3) 0.018(2) 0.036(3) -0.0009(18) -0.009(2) -0.0009(19)
N13 0.022(2) 0.024(2) 0.024(2) -0.0016(17) -0.0064(19) -0.0056(18)
N14 0.033(3) 0.021(2) 0.073(4) 0.001(2) -0.022(3) -0.008(2)
N15 0.035(3) 0.024(2) 0.064(3) 0.000(2) -0.020(2) -0.010(2)
N16 0.024(3) 0.024(2) 0.032(2) -0.0022(18) -0.001(2) -0.0069(19)
N17 0.062(3) 0.036(3) 0.030(3) -0.003(2) -0.009(2) -0.025(2)
N18 0.061(3) 0.023(2) 0.038(3) 0.000(2) -0.017(2) -0.013(2)
N19 0.048(3) 0.025(2) 0.038(3) -0.004(2) -0.014(2) -0.012(2)
N20 0.051(3) 0.023(2) 0.041(3) 0.001(2) -0.014(2) -0.012(2)
N21 0.036(3) 0.027(2) 0.026(2) -0.0022(19) -0.003(2) -0.010(2)
N22 0.049(3) 0.037(3) 0.027(3) 0.001(2) -0.014(2) -0.013(2)
N23 0.047(3) 0.037(3) 0.027(3) -0.004(2) -0.011(2) -0.013(2)
N24 0.029(3) 0.032(2) 0.029(3) -0.0025(19) -0.006(2) -0.011(2)
N25 0.044(3) 0.022(2) 0.029(3) -0.0060(19) -0.004(2) -0.007(2)
N26 0.050(3) 0.032(2) 0.030(3) -0.0052(19) -0.009(2) -0.019(2)
N27 0.058(3) 0.030(3) 0.036(3) -0.004(2) -0.017(2) -0.010(2)
N28 0.053(3) 0.034(3) 0.032(3) 0.000(2) -0.007(2) -0.012(2)
N29 0.043(3) 0.025(2) 0.028(3) -0.0030(19) 0.000(2) -0.007(2)
N30 0.049(3) 0.025(2) 0.032(3) -0.004(2) -0.009(2) -0.008(2)
N31 0.050(3) 0.030(2) 0.030(3) -0.002(2) -0.008(2) -0.015(2)
N32 0.030(3) 0.023(2) 0.029(3) -0.0038(18) 0.000(2) -0.0084(19)
C1 0.030(3) 0.026(3) 0.028(3) -0.002(2) 0.004(2) -0.013(2)
C2 0.034(3) 0.023(3) 0.029(3) -0.003(2) 0.003(2) -0.015(2)
C3 0.023(3) 0.030(3) 0.026(3) -0.007(2) 0.000(2) -0.012(2)
C4 0.025(3) 0.027(3) 0.021(3) -0.006(2) 0.001(2) -0.008(2)
C5 0.025(3) 0.026(3) 0.029(3) -0.007(2) 0.002(2) -0.012(2)
C6 0.022(3) 0.027(3) 0.023(3) -0.003(2) -0.001(2) -0.007(2)
C7 0.026(3) 0.025(3) 0.041(3) -0.009(2) -0.001(3) -0.008(2)
C8 0.029(3) 0.030(3) 0.063(4) -0.010(3) -0.009(3) -0.007(3)
C9 0.029(4) 0.051(4) 0.206(10) -0.010(5) 0.024(5) -0.007(3)
C10 0.051(5) 0.154(9) 0.101(7) -0.016(6) -0.027(5) 0.036(5)
C11 0.042(4) 0.044(4) 0.227(10) -0.064(5) -0.036(5) 0.008(3)
C12 0.024(3) 0.037(3) 0.035(3) -0.008(2) 0.002(3) -0.010(3)
C13 0.031(3) 0.039(3) 0.034(3) -0.013(2) 0.003(3) -0.014(3)
C14 0.037(4) 0.071(4) 0.074(5) -0.034(4) -0.005(3) -0.018(3)
C15 0.058(5) 0.053(4) 0.112(6) -0.025(4) -0.045(4) 0.003(3)
C16 0.047(4) 0.099(6) 0.079(5) -0.030(4) 0.004(4) -0.046(4)
C17 0.028(3) 0.024(3) 0.023(3) -0.008(2) 0.006(2) -0.009(2)
C18 0.023(3) 0.032(3) 0.030(3) -0.003(2) -0.004(2) -0.007(2)
C19 0.022(3) 0.030(3) 0.027(3) -0.004(2) 0.004(2) -0.007(2)
C20 0.031(3) 0.032(3) 0.025(3) 0.001(2) -0.002(2) -0.003(2)
C21 0.034(4) 0.036(3) 0.040(3) -0.007(3) 0.001(3) 0.004(3)
C22 0.049(4) 0.029(3) 0.041(4) 0.003(3) 0.008(3) -0.006(3)
C23 0.032(4) 0.050(4) 0.057(4) 0.003(3) 0.004(3) 0.005(3)
C24 0.028(3) 0.048(4) 0.038(3) -0.003(3) 0.003(3) -0.011(3)
C25 0.053(4) 0.041(4) 0.058(4) -0.003(3) 0.009(3) 0.004(3)
C26 0.064(6) 0.055(5) 0.118(7) -0.016(4) -0.003(5) 0.016(4)
C27 0.106(7) 0.050(4) 0.082(6) -0.015(4) 0.014(5) 0.013(4)
C28 0.101(7) 0.043(4) 0.092(6) 0.012(4) 0.023(5) -0.004(4)
C29 0.027(3) 0.024(3) 0.019(3) -0.005(2) 0.001(2) -0.006(2)
C30 0.023(3) 0.020(3) 0.030(3) -0.004(2) 0.004(2) -0.008(2)
C31 0.021(3) 0.026(3) 0.030(3) -0.005(2) -0.002(2) -0.008(2)
C32 0.018(3) 0.033(3) 0.039(3) -0.007(2) -0.006(2) -0.006(2)
C33 0.024(3) 0.025(3) 0.037(3) -0.002(2) -0.006(3) -0.007(2)
C34 0.026(3) 0.030(3) 0.024(3) -0.012(2) 0.008(2) -0.010(2)
C35 0.018(3) 0.029(3) 0.035(3) -0.008(2) -0.007(2) -0.002(2)
C36 0.028(3) 0.018(3) 0.034(3) -0.002(2) -0.003(2) -0.004(2)
C37 0.034(3) 0.025(3) 0.031(3) -0.002(2) -0.006(3) -0.009(2)
C38 0.065(4) 0.024(3) 0.034(3) -0.009(2) -0.002(3) -0.010(3)
C39 0.041(4) 0.043(3) 0.054(4) -0.013(3) -0.004(3) -0.025(3)
C40 0.053(4) 0.034(3) 0.044(4) -0.004(3) -0.002(3) -0.024(3)
C41 0.022(3) 0.026(3) 0.018(3) -0.001(2) -0.002(2) -0.003(2)
C42 0.030(3) 0.022(3) 0.027(3) -0.002(2) 0.001(2) -0.008(2)
C43 0.030(3) 0.022(3) 0.016(3) 0.006(2) 0.000(2) 0.000(2)
C44 0.023(3) 0.020(2) 0.017(3) -0.0022(19) 0.001(2) -0.006(2)
C45 0.028(3) 0.021(3) 0.022(3) -0.003(2) 0.005(2) -0.007(2)
C46 0.031(3) 0.017(2) 0.021(3) -0.0014(19) -0.001(2) -0.004(2)
C47 0.030(3) 0.036(3) 0.038(3) -0.006(3) 0.006(3) -0.013(3)
C48 0.026(3) 0.028(3) 0.062(4) -0.003(3) -0.004(3) -0.010(2)
C49 0.043(5) 0.143(8) 0.085(6) 0.006(5) 0.002(4) -0.017(5)
C50 0.044(4) 0.070(4) 0.066(5) -0.009(4) -0.013(3) -0.021(3)
C51 0.075(6) 0.045(5) 0.263(13) -0.040(6) -0.068(7) -0.011(4)
C52 0.026(3) 0.027(3) 0.038(3) 0.002(2) 0.002(3) -0.010(2)
C53 0.031(3) 0.015(3) 0.054(4) -0.001(2) 0.001(3) 0.000(2)
C54 0.060(5) 0.097(6) 0.135(7) -0.081(6) -0.024(5) 0.034(4)
C55 0.038(4) 0.030(3) 0.106(5) 0.010(3) -0.009(3) -0.003(3)
C56 0.046(4) 0.056(4) 0.118(5) 0.054(4) 0.001(4) 0.010(3)
C57 0.019(3) 0.023(3) 0.017(3) 0.0005(19) 0.001(2) -0.002(2)
C58 0.022(3) 0.023(3) 0.027(3) -0.003(2) -0.003(2) 0.000(2)
C59 0.034(3) 0.015(2) 0.021(3) 0.0042(19) 0.001(2) -0.007(2)
C60 0.029(3) 0.022(3) 0.049(4) -0.009(2) -0.011(3) 0.003(2)
C61 0.019(3) 0.030(3) 0.051(4) -0.004(2) -0.003(3) -0.007(2)
C62 0.029(3) 0.036(3) 0.027(3) -0.005(2) -0.004(2) -0.010(2)
C63 0.034(3) 0.027(3) 0.031(3) 0.002(2) -0.001(3) -0.008(2)
C64 0.024(3) 0.028(3) 0.031(3) -0.003(2) 0.000(2) -0.010(2)
C65 0.036(3) 0.037(3) 0.036(3) -0.009(2) 0.001(3) -0.022(3)
C66 0.047(4) 0.049(4) 0.094(5) -0.018(3) -0.016(4) -0.024(3)
C67 0.063(4) 0.046(4) 0.054(4) -0.011(3) 0.012(3) -0.038(3)
C68 0.064(4) 0.049(4) 0.048(4) -0.015(3) 0.006(3) -0.030(3)
C69 0.029(3) 0.017(3) 0.030(3) -0.001(2) 0.000(2) -0.007(2)
C70 0.015(3) 0.022(3) 0.031(3) 0.001(2) -0.004(2) 0.000(2)
C71 0.029(3) 0.017(2) 0.029(3) -0.002(2) 0.004(2) -0.002(2)
C72 0.026(3) 0.024(3) 0.041(3) 0.000(2) -0.005(3) -0.002(2)
C73 0.035(3) 0.025(3) 0.042(3) -0.003(2) 0.000(3) -0.003(2)
C74 0.044(4) 0.031(3) 0.029(3) 0.002(2) 0.008(3) 0.001(3)
C75 0.038(4) 0.031(3) 0.045(4) -0.002(3) -0.011(3) 0.004(3)
C76 0.030(3) 0.033(3) 0.039(3) -0.008(2) -0.002(3) -0.001(3)
C77 0.048(3) 0.016(3) 0.080(4) 0.002(3) 0.001(3) 0.010(2)
C78 0.149(8) 0.033(4) 0.087(6) -0.014(4) -0.031(6) 0.002(4)
C79 0.155(8) 0.030(4) 0.076(6) 0.005(3) 0.002(5) 0.011(4)
C80 0.079(4) 0.052(3) 0.123(4) 0.007(3) 0.014(4) 0.021(3)
C81 0.037(3) 0.030(3) 0.031(3) -0.002(2) -0.005(3) -0.012(2)
C82 0.040(4) 0.025(3) 0.040(3) -0.001(2) -0.003(3) -0.009(2)
C83 0.039(3) 0.031(3) 0.025(3) -0.005(2) -0.005(3) -0.011(2)
C84 0.029(3) 0.019(3) 0.034(3) -0.003(2) -0.005(2) -0.006(2)
C85 0.028(3) 0.020(3) 0.031(3) -0.003(2) 0.001(2) -0.003(2)
C86 0.021(3) 0.028(3) 0.024(3) -0.001(2) -0.002(2) -0.007(2)
C87 0.063(4) 0.038(3) 0.040(4) -0.001(3) -0.019(3) -0.022(3)
C88 0.074(5) 0.028(3) 0.058(4) -0.004(3) -0.023(4) -0.023(3)
C89 0.178(10) 0.056(5) 0.107(7) -0.011(4) -0.077(7) -0.034(5)
C90 0.114(7) 0.074(5) 0.088(5) -0.023(4) -0.051(4) -0.005(5)
C91 0.130(9) 0.109(7) 0.119(8) -0.053(6) -0.030(7) -0.027(6)
C92 0.051(4) 0.033(3) 0.046(4) 0.003(3) -0.017(3) -0.012(3)
C93 0.075(5) 0.035(3) 0.060(4) -0.009(3) -0.026(4) -0.012(3)
C94 0.134(7) 0.026(3) 0.093(6) -0.004(3) -0.065(5) -0.006(4)
C95 0.095(6) 0.077(5) 0.134(8) 0.037(5) -0.078(6) -0.038(5)
C96 0.148(9) 0.085(6) 0.065(6) -0.008(4) -0.048(6) 0.010(5)
C97 0.030(3) 0.025(3) 0.024(3) 0.007(2) -0.007(2) -0.010(2)
C98 0.029(3) 0.026(3) 0.027(3) 0.005(2) -0.003(2) -0.013(2)
C99 0.026(3) 0.028(3) 0.027(3) -0.004(2) -0.002(2) -0.009(2)
C100 0.063(4) 0.038(3) 0.032(3) 0.001(2) -0.012(3) -0.031(3)
C101 0.062(4) 0.041(3) 0.032(3) 0.000(3) -0.006(3) -0.030(3)
C102 0.039(3) 0.027(3) 0.036(3) -0.007(2) -0.007(3) -0.010(2)
C103 0.048(4) 0.041(3) 0.028(3) -0.007(2) -0.008(3) -0.020(3)
C104 0.041(3) 0.036(3) 0.027(3) 0.006(2) -0.005(3) -0.020(3)
C105 0.042(4) 0.038(3) 0.038(3) -0.008(3) -0.008(3) -0.016(3)
C106 0.045(4) 0.048(4) 0.067(4) -0.011(3) -0.017(3) -0.015(3)
C107 0.052(4) 0.068(4) 0.064(5) -0.030(3) -0.006(4) -0.023(3)
C108 0.081(5) 0.045(4) 0.052(4) -0.006(3) -0.019(4) -0.032(3)
C109 0.021(3) 0.029(3) 0.029(3) -0.004(2) -0.001(2) -0.006(2)
C110 0.024(3) 0.030(3) 0.024(3) -0.001(2) -0.003(2) -0.009(2)
C111 0.025(3) 0.028(3) 0.028(3) 0.000(2) -0.005(2) -0.007(2)
C112 0.039(4) 0.035(3) 0.028(3) -0.001(2) 0.002(3) -0.015(3)
C113 0.025(3) 0.044(3) 0.034(3) 0.003(3) -0.007(3) -0.007(3)
C114 0.025(3) 0.030(3) 0.027(3) -0.002(2) 0.003(2) -0.007(2)
C115 0.036(3) 0.028(3) 0.040(3) -0.005(2) -0.001(3) -0.016(2)
C116 0.028(3) 0.036(3) 0.038(3) -0.003(2) -0.011(3) -0.005(2)
C117 0.038(4) 0.027(3) 0.040(3) -0.004(2) -0.006(3) -0.006(2)
C118 0.110(6) 0.047(4) 0.051(4) 0.009(3) -0.019(4) -0.015(4)
C119 0.060(5) 0.040(4) 0.096(6) 0.006(3) -0.020(4) -0.013(3)
C120 0.065(5) 0.045(4) 0.066(5) 0.005(3) -0.005(4) 0.004(3)
C121 0.034(3) 0.028(3) 0.025(3) 0.000(2) 0.003(2) -0.013(2)
C122 0.038(3) 0.018(3) 0.034(3) -0.008(2) 0.001(3) -0.014(2)
C123 0.041(3) 0.024(3) 0.025(3) -0.002(2) 0.004(3) -0.015(2)
C124 0.027(3) 0.025(3) 0.026(3) -0.004(2) 0.004(2) -0.009(2)
C125 0.042(3) 0.016(3) 0.033(3) -0.005(2) -0.004(3) -0.008(2)
C126 0.032(3) 0.021(3) 0.027(3) -0.010(2) 0.001(2) -0.010(2)
C127 0.030(3) 0.029(3) 0.041(4) -0.008(3) 0.004(3) -0.015(2)
C128 0.038(4) 0.024(3) 0.050(4) 0.003(2) -0.012(3) -0.009(3)
C129 0.073(5) 0.044(4) 0.050(4) 0.015(3) -0.009(4) -0.002(3)
C130 0.051(4) 0.034(3) 0.066(4) -0.003(3) -0.016(3) -0.001(3)
C131 0.052(4) 0.039(3) 0.078(5) -0.008(3) -0.028(4) 0.000(3)
C132 0.043(4) 0.037(3) 0.042(4) -0.008(3) -0.004(3) -0.018(3)
C133 0.095(6) 0.035(4) 0.054(4) -0.004(3) -0.035(4) -0.020(4)
C134 0.114(6) 0.099(7) 0.118(8) -0.019(5) -0.050(5) -0.039(6)
C135 0.133(7) 0.215(12) 0.081(7) -0.007(7) -0.061(7) -0.053(6)
C136 0.157(11) 0.131(7) 0.119(7) -0.011(6) -0.036(6) -0.002(8)
C137 0.033(3) 0.023(3) 0.025(3) -0.004(2) -0.001(2) -0.004(2)
C138 0.040(3) 0.024(3) 0.021(3) -0.005(2) -0.004(3) -0.004(2)
C139 0.067(4) 0.015(2) 0.021(3) 0.000(2) -0.001(3) -0.003(2)
C140 0.039(3) 0.031(3) 0.027(3) -0.008(2) 0.000(3) -0.012(2)
C141 0.033(3) 0.036(3) 0.028(3) -0.001(2) -0.003(3) -0.002(2)
C142 0.048(3) 0.025(3) 0.024(3) -0.001(2) -0.007(3) -0.002(2)
C143 0.114(5) 0.033(3) 0.030(3) -0.008(3) 0.006(3) 0.008(3)
C144 0.128(5) 0.036(3) 0.022(3) 0.005(2) 0.006(3) 0.009(3)
C145 0.030(3) 0.029(3) 0.026(3) -0.003(2) -0.003(2) -0.002(2)
C146 0.042(4) 0.030(3) 0.032(3) 0.010(2) -0.012(3) -0.005(3)
C147 0.056(4) 0.051(4) 0.047(4) -0.003(3) -0.010(3) -0.011(3)
C148 0.041(4) 0.037(3) 0.045(4) -0.003(3) 0.001(3) -0.004(3)
C149 0.028(3) 0.029(3) 0.036(3) -0.003(2) 0.001(3) -0.011(2)
C150 0.036(3) 0.018(3) 0.027(3) -0.004(2) -0.004(2) -0.009(2)
C151 0.027(3) 0.030(3) 0.020(3) -0.007(2) -0.002(2) -0.008(2)
C152 0.029(3) 0.031(3) 0.025(3) -0.002(2) -0.004(2) -0.010(2)
C153 0.027(3) 0.024(3) 0.034(3) -0.005(2) 0.000(3) -0.003(2)
C154 0.027(3) 0.028(3) 0.033(3) -0.008(2) -0.004(3) -0.004(2)
C155 0.027(3) 0.034(3) 0.040(3) -0.009(2) -0.014(3) 0.002(2)
C156 0.032(3) 0.031(3) 0.039(3) -0.006(2) -0.007(3) 0.002(2)
C157 0.034(3) 0.042(3) 0.047(4) -0.022(3) -0.011(3) -0.006(3)
C158 0.030(4) 0.055(4) 0.083(5) -0.039(3) -0.010(3) -0.006(3)
C159 0.047(4) 0.042(4) 0.072(5) -0.020(3) -0.018(3) -0.008(3)
C160 0.039(4) 0.065(4) 0.050(4) -0.029(3) -0.011(3) 0.001(3)

loop_
_atom_type_symbol
_atom_type_scat_dispersion_real
_atom_type_scat_dispersion_imag
_atom_type_scat_Cromer_Mann_a1
_atom_type_scat_Cromer_Mann_b1
_atom_type_scat_Cromer_Mann_a2
_atom_type_scat_Cromer_Mann_b2
_atom_type_scat_Cromer_Mann_a3
_atom_type_scat_Cromer_Mann_b3
_atom_type_scat_Cromer_Mann_a4
_atom_type_scat_Cromer_Mann_b4
_atom_type_scat_Cromer_Mann_c
_atom_type_scat_source
C 0.0033 0.0016 2.3100 20.8439 1.0200 10.2075 1.5886 0.5687 0.8650 51.6512 0.2156 'International Tables Vol C 4.2.6.8 and 6.1.1.4'
H 0.0000 0.0000 0.4930 10.5109 0.3229 26.1257 0.1402 3.1424 0.0408 57.7998 0.0030 'International Tables Vol C 4.2.6.8 and 6.1.1.4'
N 0.0061 0.0033 12.2126 0.0057 3.1322 9.8933 2.0125 28.9975 1.1663 0.5826 -11.5290 'International Tables Vol C 4.2.6.8 and 6.1.1.4'
O 0.0106 0.0060 3.0485 13.2771 2.2868 5.7011 1.5463 0.3239 0.8670 32.9089 0.2508 'International Tables Vol C 4.2.6.8 and 6.1.1.4'
Cl 0.1484 0.1585 11.4604 0.0104 7.1964 1.1662 6.2556 18.5194 1.6455 47.7784 -9.5574 'International Tables Vol C 4.2.6.8 and 6.1.1.4'

loop_
_geom_angle_atom_site_label_1
_geom_angle_atom_site_label_2
_geom_angle_atom_site_label_3
_geom_angle
_geom_angle_publ_flag
C1 N1 C7 129.8(4) yes
C1 N1 H11 115.2 no
C7 N1 H11 115.0 no
C3 N2 C12 127.9(4) yes
C3 N2 H22 116.1 no
C12 N2 H22 116.0 no
N4 N3 C17 109.5(4) yes
N3 N4 N5 106.5(4) yes
N4 N5 C18 111.3(4) yes
N4 N5 C19 122.6(4) yes
C18 N5 C19 126.1(4) yes
N7 N6 C29 109.8(4) yes
N6 N7 N8 106.0(4) yes
N7 N8 C30 111.4(3) yes
N7 N8 C31 121.8(4) yes
C30 N8 C31 126.6(4) yes
C41 N9 C47 129.4(4) yes
C41 N9 H94 115.3 no
C47 N9 H94 115.3 no
C43 N10 C52 126.5(4) yes
C43 N10 H104 116.7 no
C52 N10 H104 116.8 no
N12 N11 C57 109.1(4) yes
N11 N12 N13 106.8(4) yes
N12 N13 C58 111.3(4) yes
N12 N13 C59 121.2(4) yes
C58 N13 C59 127.3(4) yes
N15 N14 C69 109.9(4) yes
N14 N15 N16 106.1(4) yes
N15 N16 C70 111.1(4) yes
N15 N16 C71 120.4(4) yes
C70 N16 C71 128.5(4) yes
C81 N17 C87 126.8(4) yes
C81 N17 H171 116.6 no
C87 N17 H171 116.6 no
C83 N18 C92 128.3(4) yes
C83 N18 H182 115.8 no
C92 N18 H182 115.9 no
N20 N19 C97 109.5(4) yes
N19 N20 N21 106.1(4) yes
N20 N21 C98 110.9(4) yes
N20 N21 C99 120.2(4) yes
C98 N21 C99 128.7(4) yes
N23 N22 C109 109.9(4) yes
N22 N23 N24 105.8(4) yes
N23 N24 C110 111.1(4) yes
N23 N24 C111 119.6(4) yes
C110 N24 C111 129.2(4) yes
C121 N25 C127 126.8(4) yes
C121 N25 H251 116.6 no
C127 N25 H251 116.6 no
C123 N26 C132 128.1(4) yes
C123 N26 H264 116.0 no
C132 N26 H264 115.9 no
N28 N27 C137 110.5(4) yes
N27 N28 N29 106.1(4) yes
N28 N29 C138 110.1(4) yes
N28 N29 C139 122.0(4) yes
C138 N29 C139 127.7(4) yes
N31 N30 C149 108.9(4) yes
N30 N31 N32 106.3(4) yes
N31 N32 C150 111.6(4) yes
N31 N32 C151 119.1(4) yes
C150 N32 C151 129.3(4) yes
C161 N33 C163 105.95(6) yes
C161 N33 C165 110.57(6) yes
C163 N33 C165 111.24(5) yes
C161 N33 C167 111.16(5) yes
C163 N33 C167 112.10(6) yes
C165 N33 C167 105.92(5) yes
C169 N34 C171 106.61(5) yes
C169 N34 C173 110.38(5) yes
C171 N34 C173 110.98(5) yes
C169 N34 C175 111.07(5) yes
C171 N34 C175 112.00(5) yes
C173 N34 C175 105.87(5) yes
C269 N34 C271 106.56(5) yes
C269 N34 C273 110.40(5) yes
C271 N34 C273 111.05(5) yes
C269 N34 C275 111.04(5) yes
C271 N34 C275 112.02(5) yes
C273 N34 C275 105.84(6) yes
N1 C1 C2 121.8(4) yes
N1 C1 C6 117.1(4) yes
C2 C1 C6 121.0(5) yes
C1 C2 C3 120.4(4) yes
C1 C2 H21 119.8 no
C3 C2 H21 119.9 no
N2 C3 C2 121.2(4) yes
N2 C3 C4 118.2(4) yes
C2 C3 C4 120.5(4) yes
C3 C4 C5 117.5(4) yes
C3 C4 C17 124.9(4) yes
C5 C4 C17 117.4(4) yes
C4 C5 C6 123.7(4) yes
C4 C5 H51 118.3 no
C6 C5 H51 118.0 no
C1 C6 C5 116.7(4) yes
C1 C6 C29 126.0(4) yes
C5 C6 C29 116.9(4) yes
N1 C7 O1 122.7(5) yes
N1 C7 C8 115.9(4) yes
O1 C7 C8 121.4(4) yes
C7 C8 C9 112.1(5) yes
C7 C8 C10 108.5(5) yes
C9 C8 C10 106.7(6) yes
C7 C8 C11 109.6(4) yes
C9 C8 C11 109.2(6) yes
C10 C8 C11 110.9(6) yes
C8 C9 H91 110.1 no
C8 C9 H92 108.2 no
H91 C9 H92 109.5 no
C8 C9 H93 110.1 no
H91 C9 H93 109.5 no
H92 C9 H93 109.5 no
C8 C10 H101 109.4 no
C8 C10 H102 106.1 no
H101 C10 H102 109.5 no
C8 C10 H103 112.8 no
H101 C10 H103 109.5 no
H102 C10 H103 109.5 no
C8 C11 H111 109.7 no
C8 C11 H112 107.6 no
H111 C11 H112 109.5 no
C8 C11 H113 111.1 no
H111 C11 H113 109.5 no
H112 C11 H113 109.5 no
N2 C12 O2 122.0(5) yes
N2 C12 C13 114.9(4) yes
O2 C12 C13 123.0(5) yes
C12 C13 C14 108.8(4) yes
C12 C13 C15 109.9(4) yes
C14 C13 C15 108.8(5) yes
C12 C13 C16 110.3(4) yes
C14 C13 C16 110.1(5) yes
C15 C13 C16 109.0(5) yes
C13 C14 H141 110.0 no
C13 C14 H142 108.8 no
H141 C14 H142 109.5 no
C13 C14 H143 109.5 no
H141 C14 H143 109.5 no
H142 C14 H143 109.5 no
C13 C15 H151 109.8 no
C13 C15 H152 109.5 no
H151 C15 H152 109.5 no
C13 C15 H153 109.1 no
H151 C15 H153 109.5 no
H152 C15 H153 109.5 no
C13 C16 H161 110.5 no
C13 C16 H162 109.0 no
H161 C16 H162 109.5 no
C13 C16 H163 108.8 no
H161 C16 H163 109.5 no
H162 C16 H163 109.5 no
C4 C17 N3 126.8(4) yes
C4 C17 C18 125.6(4) yes
N3 C17 C18 107.7(4) yes
C17 C18 N5 105.1(4) yes
C17 C18 H181 127.8 no
N5 C18 H181 127.1 no
N5 C19 C20 119.4(4) yes
N5 C19 C24 121.7(5) yes
C20 C19 C24 118.9(5) yes
C19 C20 C21 120.6(5) yes
C19 C20 H201 119.3 no
C21 C20 H201 120.1 no
C20 C21 C22 122.4(5) yes
C20 C21 H211 118.3 no
C22 C21 H211 119.2 no
C21 C22 C23 116.4(5) yes
C21 C22 C25 120.3(5) yes
C23 C22 C25 123.3(6) yes
C22 C23 C24 121.6(5) yes
C22 C23 H231 115.1 no
C24 C23 H231 123.3 no
C23 C24 C19 120.1(5) yes
C23 C24 H241 117.6 no
C19 C24 H241 122.4 no
C22 C25 C26 112.8(6) yes
C22 C25 C27 110.0(5) yes
C26 C25 C27 107.7(6) yes
C22 C25 C28 109.1(5) yes
C26 C25 C28 108.9(6) yes
C27 C25 C28 108.2(6) yes
C25 C26 H261 108.3 no
C25 C26 H262 111.9 no
H261 C26 H262 109.5 no
C25 C26 H263 108.2 no
H261 C26 H263 109.5 no
H262 C26 H263 109.5 no
C25 C27 H271 110.7 no
C25 C27 H272 107.4 no
H271 C27 H272 109.5 no
C25 C27 H273 110.3 no
H271 C27 H273 109.5 no
H272 C27 H273 109.5 no
C25 C28 H281 110.0 no
C25 C28 H282 109.6 no
H281 C28 H282 109.5 no
C25 C28 H283 108.8 no
H281 C28 H283 109.5 no
H282 C28 H283 109.5 no
C6 C29 N6 125.3(4) yes
C6 C29 C30 126.8(4) yes
N6 C29 C30 107.8(4) yes
C29 C30 N8 104.9(4) yes
C29 C30 H301 127.2 no
N8 C30 H301 127.9 no
N8 C31 C32 118.1(4) yes
N8 C31 C36 121.4(4) yes
C32 C31 C36 120.5(4) yes
C31 C32 C33 120.1(5) yes
C31 C32 H321 119.9 no
C33 C32 H321 120.0 no
C32 C33 C34 121.3(4) yes
C32 C33 H331 119.9 no
C34 C33 H331 118.8 no
C33 C34 C35 117.3(4) yes
C33 C34 C37 121.9(4) yes
C35 C34 C37 120.8(4) yes
C34 C35 C36 121.2(4) yes
C34 C35 H351 119.1 no
C36 C35 H351 119.6 no
C35 C36 C31 119.6(4) yes
C35 C36 H361 120.5 no
C31 C36 H361 120.0 no
C34 C37 C38 108.4(4) yes
C34 C37 C39 109.8(4) yes
C38 C37 C39 109.4(4) yes
C34 C37 C40 111.4(4) yes
C38 C37 C40 109.1(4) yes
C39 C37 C40 108.7(4) yes
C37 C38 H381 110.8 no
C37 C38 H382 108.8 no
H381 C38 H382 109.5 no
C37 C38 H383 108.8 no
H381 C38 H383 109.5 no
H382 C38 H383 109.5 no
C37 C39 H391 109.5 no
C37 C39 H392 109.9 no
H391 C39 H392 109.5 no
C37 C39 H393 109.0 no
H391 C39 H393 109.5 no
H392 C39 H393 109.5 no
C37 C40 H401 109.9 no
C37 C40 H402 108.7 no
H401 C40 H402 109.5 no
C37 C40 H403 109.8 no
H401 C40 H403 109.5 no
H402 C40 H403 109.5 no
N9 C41 C42 121.8(4) yes
N9 C41 C46 117.8(4) yes
C42 C41 C46 120.4(4) yes
C41 C42 C43 120.6(4) yes
C41 C42 H421 119.6 no
C43 C42 H421 119.8 no
N10 C43 C42 121.7(4) yes
N10 C43 C44 118.4(4) yes
C42 C43 C44 119.8(4) yes
C43 C44 C45 117.6(4) yes
C43 C44 C57 125.1(4) yes
C45 C44 C57 117.3(4) yes
C44 C45 C46 124.1(4) yes
C44 C45 H451 118.2 no
C46 C45 H451 117.7 no
C41 C46 C45 117.4(4) yes
C41 C46 C69 124.6(4) yes
C45 C46 C69 117.9(4) yes
N9 C47 O3 122.2(5) yes
N9 C47 C48 117.2(5) yes
O3 C47 C48 120.5(4) yes
C47 C48 C49 105.4(5) yes
C47 C48 C50 114.1(4) yes
C49 C48 C50 108.2(5) yes
C47 C48 C51 108.1(5) yes
C49 C48 C51 110.7(6) yes
C50 C48 C51 110.3(6) yes
C48 C49 H491 108.8 no
C48 C49 H492 110.1 no
H491 C49 H492 109.5 no
C48 C49 H493 109.4 no
H491 C49 H493 109.5 no
H492 C49 H493 109.5 no
C48 C50 H501 110.4 no
C48 C50 H502 108.8 no
H501 C50 H502 109.5 no
C48 C50 H503 109.1 no
H501 C50 H503 109.5 no
H502 C50 H503 109.5 no
C48 C51 H511 110.7 no
C48 C51 H512 108.4 no
H511 C51 H512 109.5 no
C48 C51 H513 109.3 no
H511 C51 H513 109.5 no
H512 C51 H513 109.5 no
N10 C52 O4 122.2(5) yes
N10 C52 C53 115.9(4) yes
O4 C52 C53 121.8(4) yes
C52 C53 C54 106.4(5) yes
C52 C53 C55 113.9(4) yes
C54 C53 C55 109.6(5) yes
C52 C53 C56 108.0(4) yes
C54 C53 C56 110.7(6) yes
C55 C53 C56 108.4(5) yes
C53 C54 H541 109.5 no
C53 C54 H542 109.0 no
H541 C54 H542 109.5 no
C53 C54 H543 109.9 no
H541 C54 H543 109.5 no
H542 C54 H543 109.5 no
C53 C55 H551 108.7 no
C53 C55 H552 111.5 no
H551 C55 H552 109.5 no
C53 C55 H553 108.2 no
H551 C55 H553 109.5 no
H552 C55 H553 109.5 no
C53 C56 H561 108.9 no
C53 C56 H562 112.1 no
H561 C56 H562 109.5 no
C53 C56 H563 107.4 no
H561 C56 H563 109.5 no
H562 C56 H563 109.5 no
C44 C57 N11 125.0(4) yes
C44 C57 C58 127.6(4) yes
N11 C57 C58 107.3(4) yes
C57 C58 N13 105.4(4) yes
C57 C58 H581 127.1 no
N13 C58 H581 127.4 no
N13 C59 C60 120.7(4) yes
N13 C59 C64 119.5(4) yes
C60 C59 C64 119.7(4) yes
C59 C60 C61 119.4(4) yes
C59 C60 H601 119.4 no
C61 C60 H601 121.1 no
C60 C61 C62 122.2(5) yes
C60 C61 H611 119.3 no
C62 C61 H611 118.5 no
C61 C62 C63 117.2(4) yes
C61 C62 C65 123.1(5) yes
C63 C62 C65 119.7(4) yes
C62 C63 C64 121.4(5) yes
C62 C63 H631 118.8 no
C64 C63 H631 119.8 no
C59 C64 C63 120.1(5) yes
C59 C64 H641 119.2 no
C63 C64 H641 120.7 no
C62 C65 C66 112.4(4) yes
C62 C65 C67 109.9(4) yes
C66 C65 C67 108.3(5) yes
C62 C65 C68 108.0(4) yes
C66 C65 C68 109.1(5) yes
C67 C65 C68 109.2(5) yes
C65 C66 H661 109.8 no
C65 C66 H662 109.2 no
H661 C66 H662 109.5 no
C65 C66 H663 109.4 no
H661 C66 H663 109.5 no
H662 C66 H663 109.5 no
C65 C67 H671 110.9 no
C65 C67 H672 108.6 no
H671 C67 H672 109.5 no
C65 C67 H673 108.8 no
H671 C67 H673 109.5 no
H672 C67 H673 109.5 no
C65 C68 H681 110.7 no
C65 C68 H682 109.6 no
H681 C68 H682 109.5 no
C65 C68 H683 108.0 no
H681 C68 H683 109.5 no
H682 C68 H683 109.5 no
C46 C69 N14 125.8(4) yes
C46 C69 C70 126.5(4) yes
N14 C69 C70 107.7(4) yes
C69 C70 N16 105.1(4) yes
C69 C70 H701 127.2 no
N16 C70 H701 127.7 no
N16 C71 C72 118.6(4) yes
N16 C71 C76 121.2(4) yes
C72 C71 C76 120.3(4) yes
C71 C72 C73 119.3(5) yes
C71 C72 H721 119.4 no
C73 C72 H721 121.3 no
C72 C73 C74 121.7(5) yes
C72 C73 H731 120.5 no
C74 C73 H731 117.8 no
C73 C74 C75 116.9(5) yes
C73 C74 C77 121.8(5) yes
C75 C74 C77 121.3(5) yes
C74 C75 C76 123.0(5) yes
C74 C75 H751 118.6 no
C76 C75 H751 118.4 no
C71 C76 C75 118.9(5) yes
C71 C76 H761 119.5 no
C75 C76 H761 121.6 no
C74 C77 C78 112.8(5) yes
C74 C77 C79 109.6(5) yes
C78 C77 C79 104.0(6) yes
C74 C77 C80 112.2(5) yes
C78 C77 C80 103.9(6) yes
C79 C77 C80 113.9(6) yes
C77 C78 H781 109.6 no
C77 C78 H782 109.4 no
H781 C78 H782 109.5 no
C77 C78 H783 109.5 no
H781 C78 H783 109.5 no
H782 C78 H783 109.5 no
C77 C79 H791 110.8 no
C77 C79 H792 109.6 no
H791 C79 H792 109.5 no
C77 C79 H793 108.0 no
H791 C79 H793 109.5 no
H792 C79 H793 109.5 no
C77 C80 H801 110.9 no
C77 C80 H802 110.0 no
H801 C80 H802 109.5 no
C77 C80 H803 107.5 no
H801 C80 H803 109.5 no
H802 C80 H803 109.5 no
N17 C81 C82 120.9(4) yes
N17 C81 C86 119.1(4) yes
C82 C81 C86 119.9(5) yes
C81 C82 C83 121.6(5) yes
C81 C82 H821 119.1 no
C83 C82 H821 119.3 no
N18 C83 C82 122.2(4) yes
N18 C83 C84 118.3(4) yes
C82 C83 C84 119.4(5) yes
C83 C84 C85 117.9(4) yes
C83 C84 C97 123.9(4) yes
C85 C84 C97 118.3(4) yes
C84 C85 C86 123.5(4) yes
C84 C85 H851 118.2 no
C86 C85 H851 118.3 no
C81 C86 C85 117.5(4) yes
C81 C86 C109 124.2(4) yes
C85 C86 C109 118.3(4) yes
N17 C87 O5 122.5(5) yes
N17 C87 C88 115.5(5) yes
O5 C87 C88 122.0(5) yes
C87 C88 C89 110.2(5) yes
C87 C88 C90 111.3(5) yes
C89 C88 C90 118.9(6) yes
C87 C88 C91 108.7(6) yes
C89 C88 C91 101.5(6) yes
C90 C88 C91 105.2(6) yes
C88 C89 H891 109.1 no
C88 C89 H892 109.2 no
H891 C89 H892 109.5 no
C88 C89 H893 110.2 no
H891 C89 H893 109.5 no
H892 C89 H893 109.5 no
C88 C90 H901 110.5 no
C88 C90 H902 108.8 no
H901 C90 H902 109.5 no
C88 C90 H903 109.1 no
H901 C90 H903 109.5 no
H902 C90 H903 109.5 no
C88 C91 H911 108.9 no
C88 C91 H912 109.2 no
H911 C91 H912 109.5 no
C88 C91 H913 110.3 no
H911 C91 H913 109.5 no
H912 C91 H913 109.5 no
N18 C92 O6 123.9(5) yes
N18 C92 C93 113.8(5) yes
O6 C92 C93 122.3(5) yes
C92 C93 C94 110.5(5) yes
C92 C93 C95 111.3(5) yes
C94 C93 C95 112.6(6) yes
C92 C93 C96 109.0(5) yes
C94 C93 C96 106.8(6) yes
C95 C93 C96 106.4(6) yes
C93 C94 H941 109.6 no
C93 C94 H942 110.8 no
H941 C94 H942 109.5 no
C93 C94 H943 108.0 no
H941 C94 H943 109.5 no
H942 C94 H943 109.5 no
C93 C95 H951 110.9 no
C93 C95 H952 108.6 no
H951 C95 H952 109.5 no
C93 C95 H953 108.9 no
H951 C95 H953 109.5 no
H952 C95 H953 109.5 no
C93 C96 H961 110.4 no
C93 C96 H962 107.5 no
H961 C96 H962 109.5 no
C93 C96 H963 110.5 no
H961 C96 H963 109.5 no
H962 C96 H963 109.5 no
C84 C97 N19 122.9(4) yes
C84 C97 C98 129.4(4) yes
N19 C97 C98 107.7(4) yes
N21 C98 C97 105.7(4) yes
N21 C98 H981 127.3 no
C97 C98 H981 126.9 no
N21 C99 C100 119.2(4) yes
N21 C99 C104 121.1(4) yes
C100 C99 C104 119.8(4) yes
C99 C100 C101 119.9(5) yes
C99 C100 H1001 119.8 no
C101 C100 H1001 120.3 no
C100 C101 C102 121.2(5) yes
C100 C101 H1011 120.8 no
C102 C101 H1011 118.0 no
C101 C102 C103 116.9(4) yes
C101 C102 C105 122.2(4) yes
C103 C102 C105 120.7(4) yes
C102 C103 C104 121.8(5) yes
C102 C103 H1031 118.8 no
C104 C103 H1031 119.4 no
C99 C104 C103 120.3(5) yes
C99 C104 H1041 119.4 no
C103 C104 H1041 120.3 no
C102 C105 C106 108.8(4) yes
C102 C105 C107 109.2(4) yes
C106 C105 C107 109.3(5) yes
C102 C105 C108 112.4(4) yes
C106 C105 C108 108.8(5) yes
C107 C105 C108 108.3(5) yes
C105 C106 H1061 109.4 no
C105 C106 H1062 108.8 no
H1061 C106 H1062 109.5 no
C105 C106 H1063 110.2 no
H1061 C106 H1063 109.5 no
H1062 C106 H1063 109.5 no
C105 C107 H1071 110.6 no
C105 C107 H1072 108.6 no
H1071 C107 H1072 109.5 no
C105 C107 H1073 109.2 no
H1071 C107 H1073 109.5 no
H1072 C107 H1073 109.5 no
C105 C108 H1081 110.3 no
C105 C108 H1082 108.1 no
H1081 C108 H1082 109.5 no
C105 C108 H1083 110.0 no
H1081 C108 H1083 109.5 no
H1082 C108 H1083 109.5 no
C86 C109 N22 123.1(4) yes
C86 C109 C110 128.3(4) yes
N22 C109 C110 108.5(4) yes
C109 C110 N24 104.6(4) yes
C109 C110 H1101 128.1 no
N24 C110 H1101 127.3 no
N24 C111 C112 119.2(4) yes
N24 C111 C116 121.0(4) yes
C112 C111 C116 119.8(4) yes
C111 C112 C113 118.9(5) yes
C111 C112 H1121 120.2 no
C113 C112 H1121 120.9 no
C112 C113 C114 122.5(5) yes
C112 C113 H1131 119.1 no
C114 C113 H1131 118.5 no
C113 C114 C115 117.0(4) yes
C113 C114 C117 119.8(5) yes
C115 C114 C117 123.2(4) yes
C114 C115 C116 121.9(5) yes
C114 C115 H1151 118.5 no
C116 C115 H1151 119.6 no
C111 C116 C115 119.9(5) yes
C111 C116 H1161 119.9 no
C115 C116 H1161 120.2 no
C114 C117 C118 109.7(4) yes
C114 C117 C119 113.2(5) yes
C118 C117 C119 108.6(5) yes
C114 C117 C120 108.9(4) yes
C118 C117 C120 107.5(5) yes
C119 C117 C120 108.7(5) yes
C117 C118 H1181 109.1 no
C117 C118 H1182 110.1 no
H1181 C118 H1182 109.5 no
C117 C118 H1183 109.2 no
H1181 C118 H1183 109.5 no
H1182 C118 H1183 109.5 no
C117 C119 H1191 110.0 no
C117 C119 H1192 107.5 no
H1191 C119 H1192 109.5 no
C117 C119 H1193 110.9 no
H1191 C119 H1193 109.5 no
H1192 C119 H1193 109.5 no
C117 C120 H1201 110.1 no
C117 C120 H1202 109.1 no
H1201 C120 H1202 109.5 no
C117 C120 H1203 109.2 no
H1201 C120 H1203 109.5 no
H1202 C120 H1203 109.5 no
N25 C121 C122 121.2(4) yes
N25 C121 C126 118.5(4) yes
C122 C121 C126 120.3(4) yes
C121 C122 C123 121.0(4) yes
C121 C122 H1221 119.1 no
C123 C122 H1221 119.9 no
C122 C123 N26 122.1(4) yes
C122 C123 C124 119.8(4) yes
N26 C123 C124 118.2(4) yes
C123 C124 C125 117.7(4) yes
C123 C124 C137 124.4(4) yes
C125 C124 C137 117.9(4) yes
C124 C125 C126 123.4(4) yes
C124 C125 H1251 118.0 no
C126 C125 H1251 118.6 no
C121 C126 C125 117.7(4) yes
C121 C126 C149 123.1(4) yes
C125 C126 C149 119.1(4) yes
N25 C127 O7 123.0(5) yes
N25 C127 C128 114.6(5) yes
O7 C127 C128 122.4(5) yes
C127 C128 C129 109.5(4) yes
C127 C128 C130 108.9(5) yes
C129 C128 C130 109.3(4) yes
C127 C128 C131 110.1(4) yes
C129 C128 C131 109.9(5) yes
C130 C128 C131 109.1(5) yes
C128 C129 H1291 109.5 no
C128 C129 H1292 110.0 no
H1291 C129 H1292 109.5 no
C128 C129 H1293 108.9 no
H1291 C129 H1293 109.5 no
H1292 C129 H1293 109.5 no
C128 C130 H1301 110.5 no
C128 C130 H1302 110.2 no
H1301 C130 H1302 109.5 no
C128 C130 H1303 107.6 no
H1301 C130 H1303 109.5 no
H1302 C130 H1303 109.5 no
C128 C131 H1311 110.5 no
C128 C131 H1312 110.0 no
H1311 C131 H1312 109.5 no
C128 C131 H1313 108.0 no
H1311 C131 H1313 109.5 no
H1312 C131 H1313 109.5 no
N26 C132 O8 124.4(5) yes
N26 C132 C133 114.3(5) yes
O8 C132 C133 121.4(5) yes
C132 C133 C134 109.8(5) yes
C132 C133 C135 112.7(6) yes
C134 C133 C135 108.3(7) yes
C132 C133 C136 109.7(6) yes
C134 C133 C136 110.5(7) yes
C135 C133 C136 105.7(7) yes
C133 C134 H1341 109.9 no
C133 C134 H1342 108.2 no
H1341 C134 H1342 109.5 no
C133 C134 H1343 110.3 no
H1341 C134 H1343 109.5 no
H1342 C134 H1343 109.5 no
C133 C135 H1351 111.4 no
C133 C135 H1352 108.7 no
H1351 C135 H1352 109.5 no
C133 C135 H1353 108.3 no
H1351 C135 H1353 109.5 no
H1352 C135 H1353 109.5 no
C133 C136 H1361 106.9 no
C133 C136 H1362 112.9 no
H1361 C136 H1362 109.5 no
C133 C136 H1363 108.6 no
H1361 C136 H1363 109.5 no
H1362 C136 H1363 109.5 no
C124 C137 N27 125.0(4) yes
C124 C137 C138 127.5(5) yes
N27 C137 C138 107.4(4) yes
C137 C138 N29 106.0(4) yes
C137 C138 H1381 127.0 no
N29 C138 H1381 127.1 no
N29 C139 C140 123.0(4) yes
N29 C139 C144 116.7(4) yes
C140 C139 C144 120.3(5) yes
C139 C140 C141 119.1(5) yes
C139 C140 H1401 119.6 no
C141 C140 H1401 121.3 no
C140 C141 C142 122.2(5) yes
C140 C141 H1411 118.7 no
C142 C141 H1411 119.1 no
C141 C142 C143 116.7(5) yes
C141 C142 C145 125.3(4) yes
C143 C142 C145 118.0(5) yes
C142 C143 C144 122.3(5) yes
C142 C143 H1431 119.1 no
C144 C143 H1431 118.6 no
C143 C144 C139 119.4(5) yes
C143 C144 H1441 120.7 no
C139 C144 H1441 119.8 no
C142 C145 C146 112.0(4) yes
C142 C145 C147 108.7(4) yes
C146 C145 C147 108.4(4) yes
C142 C145 C148 109.2(4) yes
C146 C145 C148 108.5(4) yes
C147 C145 C148 109.9(4) yes
C145 C146 H1461 108.9 no
C145 C146 H1462 109.7 no
H1461 C146 H1462 109.5 no
C145 C146 H1463 109.9 no
H1461 C146 H1463 109.5 no
H1462 C146 H1463 109.5 no
C145 C147 H1471 109.8 no
C145 C147 H1472 108.1 no
H1471 C147 H1472 109.5 no
C145 C147 H1473 110.5 no
H1471 C147 H1473 109.5 no
H1472 C147 H1473 109.5 no
C145 C148 H1481 109.9 no
C145 C148 H1482 108.5 no
H1481 C148 H1482 109.5 no
C145 C148 H1483 110.0 no
H1481 C148 H1483 109.5 no
H1482 C148 H1483 109.5 no
C126 C149 N30 123.4(4) yes
C126 C149 C150 128.3(5) yes
N30 C149 C150 108.3(4) yes
C149 C150 N32 104.9(4) yes
C149 C150 H1501 127.7 no
N32 C150 H1501 127.4 no
N32 C151 C152 119.2(4) yes
N32 C151 C156 119.2(4) yes
C152 C151 C156 121.5(4) yes
C151 C152 C153 119.3(5) yes
C151 C152 H1521 120.2 no
C153 C152 H1521 120.5 no
C152 C153 C154 121.2(4) yes
C152 C153 H1531 119.7 no
C154 C153 H1531 119.1 no
C153 C154 C155 117.6(4) yes
C153 C154 C157 123.3(4) yes
C155 C154 C157 119.1(4) yes
C154 C155 C156 121.7(5) yes
C154 C155 H1551 118.8 no
C156 C155 H1551 119.6 no
C155 C156 C151 118.7(5) yes
C155 C156 H1561 120.6 no
C151 C156 H1561 120.7 no
C154 C157 C158 109.5(4) yes
C154 C157 C159 111.8(4) yes
C158 C157 C159 109.1(5) yes
C154 C157 C160 109.0(4) yes
C158 C157 C160 108.7(5) yes
C159 C157 C160 108.7(4) yes
C157 C158 H1581 110.0 no
C157 C158 H1582 109.3 no
H1581 C158 H1582 109.5 no
C157 C158 H1583 109.1 no
H1581 C158 H1583 109.5 no
H1582 C158 H1583 109.5 no
C157 C159 H1591 109.9 no
C157 C159 H1592 108.3 no
H1591 C159 H1592 109.5 no
C157 C159 H1593 110.2 no
H1591 C159 H1593 109.5 no
H1592 C159 H1593 109.5 no
C157 C160 H1601 109.7 no
C157 C160 H1602 110.3 no
H1601 C160 H1602 109.5 no
C157 C160 H1603 108.3 no
H1601 C160 H1603 109.5 no
H1602 C160 H1603 109.5 no
N33 C161 C162 110.98(6) yes
N33 C161 H1611 108.8 no
C162 C161 H1611 108.8 no
N33 C161 H1612 108.9 no
C162 C161 H1612 109.8 no
H1611 C161 H1612 109.5 no
C161 C162 H1621 109.1 no
C161 C162 H1622 110.2 no
H1621 C162 H1622 109.5 no
C161 C162 H1623 109.1 no
H1621 C162 H1623 109.5 no
H1622 C162 H1623 109.5 no
N33 C163 C164 110.94(6) yes
N33 C163 H1631 108.7 no
C164 C163 H1631 108.2 no
N33 C163 H1632 109.9 no
C164 C163 H1632 109.5 no
H1631 C163 H1632 109.5 no
C163 C164 H1641 110.2 no
C163 C164 H1642 109.8 no
H1641 C164 H1642 109.5 no
C163 C164 H1643 108.5 no
H1641 C164 H1643 109.5 no
H1642 C164 H1643 109.5 no
N33 C165 C166 111.08(6) yes
N33 C165 H1651 109.7 no
C166 C165 H1651 110.9 no
N33 C165 H1652 108.3 no
C166 C165 H1652 107.3 no
H1651 C165 H1652 109.5 no
C165 C166 H1661 109.5 no
C165 C166 H1662 107.6 no
H1661 C166 H1662 109.5 no
C165 C166 H1663 111.3 no
H1661 C166 H1663 109.5 no
H1662 C166 H1663 109.5 no
N33 C167 C168 110.97(6) yes
N33 C167 H1671 109.0 no
C168 C167 H1671 107.4 no
N33 C167 H1672 109.4 no
C168 C167 H1672 110.5 no
H1671 C167 H1672 109.5 no
C167 C168 H1681 110.0 no
C167 C168 H1682 110.8 no
H1681 C168 H1682 109.5 no
C167 C168 H1683 107.6 no
H1681 C168 H1683 109.5 no
H1682 C168 H1683 109.5 no
N34 C169 C170 110.59(6) yes
N34 C169 H1691 110.1 no
C170 C169 H1691 110.3 no
N34 C169 H1692 107.9 no
C170 C169 H1692 108.4 no
H1691 C169 H1692 109.5 no
C169 C170 H1704 109.1 no
C169 C170 H1705 108.7 no
H1704 C170 H1705 109.5 no
C169 C170 H1706 110.6 no
H1704 C170 H1706 109.5 no
H1705 C170 H1706 109.5 no
C269 C170 H1701 108.4 no
C269 C170 H1702 109.4 no
H1701 C170 H1702 109.5 no
C269 C170 H1703 110.5 no
H1701 C170 H1703 109.5 no
H1702 C170 H1703 109.5 no
N34 C171 C172 110.56(6) yes
N34 C171 H1711 109.2 no
C172 C171 H1711 110.2 no
N34 C171 H1712 109.0 no
C172 C171 H1712 108.4 no
H1711 C171 H1712 109.5 no
C171 C172 H1724 109.4 no
C171 C172 H1725 108.6 no
H1724 C172 H1725 109.5 no
C171 C172 H1726 110.3 no
H1724 C172 H1726 109.5 no
H1725 C172 H1726 109.5 no
C271 C172 H1721 110.1 no
C271 C172 H1722 107.2 no
H1721 C172 H1722 109.5 no
C271 C172 H1723 111.0 no
H1721 C172 H1723 109.5 no
H1722 C172 H1723 109.5 no
N34 C173 C174 110.91(6) yes
N34 C173 H1731 109.3 no
C174 C173 H1731 105.2 no
N34 C173 H1732 109.3 no
C174 C173 H1732 112.5 no
H1731 C173 H1732 109.5 no
C173 C174 H1741 109.9 no
C173 C174 H1742 112.9 no
H1741 C174 H1742 109.5 no
C173 C174 H1743 105.6 no
H1741 C174 H1743 109.5 no
H1742 C174 H1743 109.5 no
N34 C175 C176 110.91(6) yes
N34 C175 H1751 109.7 no
C176 C175 H1751 110.5 no
N34 C175 H1752 108.2 no
C176 C175 H1752 108.0 no
H1751 C175 H1752 109.5 no
C175 C176 H1764 109.4 no
C175 C176 H1765 108.2 no
H1764 C176 H1765 109.5 no
C175 C176 H1766 110.7 no
H1764 C176 H1766 109.5 no
H1765 C176 H1766 109.5 no
C275 C176 H1761 108.8 no
C275 C176 H1762 109.6 no
H1761 C176 H1762 109.5 no
C275 C176 H1763 110.0 no
H1761 C176 H1763 109.5 no
H1762 C176 H1763 109.5 no
C170 C269 N34 110.61(6) yes
C170 C269 H2691 109.2 no
N34 C269 H2691 109.2 no
C170 C269 H2692 109.2 no
N34 C269 H2692 109.1 no
H2691 C269 H2692 109.5 no
C172 C271 N34 110.58(6) yes
C172 C271 H2711 110.8 no
N34 C271 H2711 110.6 no
C172 C271 H2712 107.1 no
N34 C271 H2712 108.1 no
H2711 C271 H2712 109.5 no
N34 C273 C274 110.90(6) yes
N34 C273 H2731 110.2 no
C274 C273 H2731 107.2 no
N34 C273 H2732 109.0 no
C274 C273 H2732 110.1 no
H2731 C273 H2732 109.5 no
C273 C274 H2741 110.4 no
C273 C274 H2742 110.4 no
H2741 C274 H2742 109.5 no
C273 C274 H2743 107.5 no
H2741 C274 H2743 109.5 no
H2742 C274 H2743 109.5 no
C176 C275 N34 110.93(6) yes
C176 C275 H2751 109.8 no
N34 C275 H2751 108.3 no
C176 C275 H2752 109.4 no
N34 C275 H2752 109.0 no
H2751 C275 H2752 109.5 no

loop_
_geom_bond_atom_site_label_1
_geom_bond_atom_site_label_2
_geom_bond_distance
_geom_bond_publ_flag
O1 C7 1.227(6) yes
O2 C12 1.214(6) yes
O3 C47 1.220(6) yes
O4 C52 1.215(5) yes
O5 C87 1.219(6) yes
O6 C92 1.216(6) yes
O7 C127 1.217(6) yes
O8 C132 1.199(6) yes
N1 C1 1.429(6) yes
N1 C7 1.344(6) yes
N1 H11 0.870 no
N2 C3 1.409(6) yes
N2 C12 1.368(6) yes
N2 H22 0.870 no
N3 N4 1.319(5) yes
N3 C17 1.364(6) yes
N4 N5 1.353(5) yes
N5 C18 1.341(6) yes
N5 C19 1.429(6) yes
N6 N7 1.321(5) yes
N6 C29 1.362(6) yes
N7 N8 1.357(5) yes
N8 C30 1.346(6) yes
N8 C31 1.439(5) yes
N9 C41 1.415(6) yes
N9 C47 1.364(6) yes
N9 H94 0.870 no
N10 C43 1.408(6) yes
N10 C52 1.372(6) yes
N10 H104 0.870 no
N11 N12 1.319(5) yes
N11 C57 1.390(6) yes
N12 N13 1.358(5) yes
N13 C58 1.345(6) yes
N13 C59 1.429(6) yes
N14 N15 1.316(5) yes
N14 C69 1.368(6) yes
N15 N16 1.363(5) yes
N16 C70 1.348(6) yes
N16 C71 1.433(6) yes
N17 C81 1.408(6) yes
N17 C87 1.366(6) yes
N17 H171 0.870 no
N18 C83 1.412(6) yes
N18 C92 1.372(6) yes
N18 H182 0.870 no
N19 N20 1.326(5) yes
N19 C97 1.370(6) yes
N20 N21 1.346(5) yes
N21 C98 1.355(6) yes
N21 C99 1.427(6) yes
N22 N23 1.321(5) yes
N22 C109 1.351(6) yes
N23 N24 1.370(5) yes
N24 C110 1.346(6) yes
N24 C111 1.419(6) yes
N25 C121 1.407(6) yes
N25 C127 1.368(6) yes
N25 H251 0.870 no
N26 C123 1.403(6) yes
N26 C132 1.366(6) yes
N26 H264 0.870 no
N27 N28 1.319(5) yes
N27 C137 1.346(6) yes
N28 N29 1.355(5) yes
N29 C138 1.350(6) yes
N29 C139 1.435(6) yes
N30 N31 1.327(5) yes
N30 C149 1.377(6) yes
N31 N32 1.356(5) yes
N32 C150 1.349(6) yes
N32 C151 1.448(6) yes
N33 C161 1.516(4) yes
N33 C163 1.534(4) yes
N33 C165 1.545(4) yes
N33 C167 1.528(4) yes
N34 C169 1.453(4) yes
N34 C171 1.467(4) yes
N34 C173 1.548(5) yes
N34 C175 1.537(4) yes
N34 C269 1.467(4) yes
N34 C271 1.453(4) yes
N34 C273 1.535(5) yes
N34 C275 1.553(4) yes
C1 C2 1.377(7) yes
C1 C6 1.417(6) yes
C2 C3 1.407(7) yes
C2 H21 0.950 no
C3 C4 1.403(6) yes
C4 C5 1.390(6) yes
C4 C17 1.470(6) yes
C5 C6 1.407(6) yes
C5 H51 0.950 no
C6 C29 1.465(6) yes
C7 C8 1.513(7) yes
C8 C9 1.512(8) yes
C8 C10 1.486(9) yes
C8 C11 1.511(7) yes
C9 H91 0.950 no
C9 H92 0.950 no
C9 H93 0.950 no
C10 H101 0.950 no
C10 H102 0.950 no
C10 H103 0.950 no
C11 H111 0.950 no
C11 H112 0.950 no
C11 H113 0.950 no
C12 C13 1.515(7) yes
C13 C14 1.526(7) yes
C13 C15 1.552(8) yes
C13 C16 1.493(8) yes
C14 H141 0.950 no
C14 H142 0.950 no
C14 H143 0.950 no
C15 H151 0.950 no
C15 H152 0.950 no
C15 H153 0.950 no
C16 H161 0.950 no
C16 H162 0.950 no
C16 H163 0.950 no
C17 C18 1.378(6) yes
C18 H181 0.950 no
C19 C20 1.389(7) yes
C19 C24 1.362(7) yes
C20 C21 1.364(7) yes
C20 H201 0.950 no
C21 C22 1.374(8) yes
C21 H211 0.950 no
C22 C23 1.402(8) yes
C22 C25 1.523(7) yes
C23 C24 1.391(7) yes
C23 H231 0.950 no
C24 H241 0.950 no
C25 C26 1.517(9) yes
C25 C27 1.535(9) yes
C25 C28 1.516(8) yes
C26 H261 0.950 no
C26 H262 0.950 no
C26 H263 0.950 no
C27 H271 0.950 no
C27 H272 0.950 no
C27 H273 0.950 no
C28 H281 0.950 no
C28 H282 0.950 no
C28 H283 0.950 no
C29 C30 1.375(6) yes
C30 H301 0.950 no
C31 C32 1.373(6) yes
C31 C36 1.368(6) yes
C32 C33 1.389(6) yes
C32 H321 0.950 no
C33 C34 1.382(6) yes
C33 H331 0.950 no
C34 C35 1.409(6) yes
C34 C37 1.536(6) yes
C35 C36 1.391(6) yes
C35 H351 0.950 no
C36 H361 0.950 no
C37 C38 1.524(7) yes
C37 C39 1.529(7) yes
C37 C40 1.535(7) yes
C38 H381 0.950 no
C38 H382 0.950 no
C38 H383 0.950 no
C39 H391 0.950 no
C39 H392 0.950 no
C39 H393 0.950 no
C40 H401 0.950 no
C40 H402 0.950 no
C40 H403 0.950 no
C41 C42 1.388(6) yes
C41 C46 1.407(6) yes
C42 C43 1.402(7) yes
C42 H421 0.950 no
C43 C44 1.404(6) yes
C44 C45 1.388(6) yes
C44 C57 1.463(6) yes
C45 C46 1.381(6) yes
C45 H451 0.950 no
C46 C69 1.462(6) yes
C47 C48 1.518(7) yes
C48 C49 1.525(9) yes
C48 C50 1.523(8) yes
C48 C51 1.495(8) yes
C49 H491 0.950 no
C49 H492 0.950 no
C49 H493 0.950 no
C50 H501 0.950 no
C50 H502 0.950 no
C50 H503 0.950 no
C51 H511 0.950 no
C51 H512 0.950 no
C51 H513 0.950 no
C52 C53 1.535(7) yes
C53 C54 1.532(8) yes
C53 C55 1.509(7) yes
C53 C56 1.530(8) yes
C54 H541 0.950 no
C54 H542 0.950 no
C54 H543 0.950 no
C55 H551 0.950 no
C55 H552 0.950 no
C55 H553 0.950 no
C56 H561 0.950 no
C56 H562 0.950 no
C56 H563 0.950 no
C57 C58 1.377(6) yes
C58 H581 0.950 no
C59 C60 1.363(7) yes
C59 C64 1.386(6) yes
C60 C61 1.383(7) yes
C60 H601 0.950 no
C61 C62 1.381(6) yes
C61 H611 0.950 no
C62 C63 1.381(7) yes
C62 C65 1.538(6) yes
C63 C64 1.374(6) yes
C63 H631 0.950 no
C64 H641 0.950 no
C65 C66 1.510(7) yes
C65 C67 1.516(7) yes
C65 C68 1.529(7) yes
C66 H661 0.950 no
C66 H662 0.950 no
C66 H663 0.950 no
C67 H671 0.950 no
C67 H672 0.950 no
C67 H673 0.950 no
C68 H681 0.950 no
C68 H682 0.950 no
C68 H683 0.950 no
C69 C70 1.374(6) yes
C70 H701 0.950 no
C71 C72 1.388(7) yes
C71 C76 1.383(7) yes
C72 C73 1.380(6) yes
C72 H721 0.950 no
C73 C74 1.389(7) yes
C73 H731 0.950 no
C74 C75 1.389(7) yes
C74 C77 1.526(7) yes
C75 C76 1.365(7) yes
C75 H751 0.950 no
C76 H761 0.950 no
C77 C78 1.540(9) yes
C77 C79 1.524(9) yes
C77 C80 1.461(9) yes
C78 H781 0.950 no
C78 H782 0.950 no
C78 H783 0.950 no
C79 H791 0.950 no
C79 H792 0.950 no
C79 H793 0.950 no
C80 H801 0.950 no
C80 H802 0.950 no
C80 H803 0.950 no
C81 C82 1.393(7) yes
C81 C86 1.406(6) yes
C82 C83 1.371(7) yes
C82 H821 0.950 no
C83 C84 1.427(6) yes
C84 C85 1.376(6) yes
C84 C97 1.472(7) yes
C85 C86 1.391(6) yes
C85 H851 0.950 no
C86 C109 1.488(6) yes
C87 C88 1.524(8) yes
C88 C89 1.467(8) yes
C88 C90 1.455(8) yes
C88 C91 1.597(10) yes
C89 H891 0.950 no
C89 H892 0.950 no
C89 H893 0.950 no
C90 H901 0.950 no
C90 H902 0.950 no
C90 H903 0.950 no
C91 H911 0.950 no
C91 H912 0.950 no
C91 H913 0.950 no
C92 C93 1.536(8) yes
C93 C94 1.496(7) yes
C93 C95 1.482(9) yes
C93 C96 1.553(10) yes
C94 H941 0.950 no
C94 H942 0.950 no
C94 H943 0.950 no
C95 H951 0.950 no
C95 H952 0.950 no
C95 H953 0.950 no
C96 H961 0.950 no
C96 H962 0.950 no
C96 H963 0.950 no
C97 C98 1.352(6) yes
C98 H981 0.950 no
C99 C100 1.380(6) yes
C99 C104 1.376(7) yes
C100 C101 1.378(7) yes
C100 H1001 0.950 no
C101 C102 1.392(7) yes
C101 H1011 0.950 no
C102 C103 1.406(7) yes
C102 C105 1.541(7) yes
C103 C104 1.352(6) yes
C103 H1031 0.950 no
C104 H1041 0.950 no
C105 C106 1.517(7) yes
C105 C107 1.532(7) yes
C105 C108 1.536(7) yes
C106 H1061 0.950 no
C106 H1062 0.950 no
C106 H1063 0.950 no
C107 H1071 0.950 no
C107 H1072 0.950 no
C107 H1073 0.950 no
C108 H1081 0.950 no
C108 H1082 0.950 no
C108 H1083 0.950 no
C109 C110 1.377(6) yes
C110 H1101 0.950 no
C111 C112 1.379(7) yes
C111 C116 1.383(7) yes
C112 C113 1.386(7) yes
C112 H1121 0.950 no
C113 C114 1.384(7) yes
C113 H1131 0.950 no
C114 C115 1.379(7) yes
C114 C117 1.527(7) yes
C115 C116 1.380(7) yes
C115 H1151 0.950 no
C116 H1161 0.950 no
C117 C118 1.535(8) yes
C117 C119 1.505(7) yes
C117 C120 1.516(8) yes
C118 H1181 0.950 no
C118 H1182 0.950 no
C118 H1183 0.950 no
C119 H1191 0.950 no
C119 H1192 0.950 no
C119 H1193 0.950 no
C120 H1201 0.950 no
C120 H1202 0.950 no
C120 H1203 0.950 no
C121 C122 1.370(7) yes
C121 C126 1.427(6) yes
C122 C123 1.404(7) yes
C122 H1221 0.950 no
C123 C124 1.412(6) yes
C124 C125 1.395(6) yes
C124 C137 1.472(6) yes
C125 C126 1.379(6) yes
C125 H1251 0.950 no
C126 C149 1.471(7) yes
C127 C128 1.526(7) yes
C128 C129 1.530(8) yes
C128 C130 1.521(7) yes
C128 C131 1.516(7) yes
C129 H1291 0.950 no
C129 H1292 0.950 no
C129 H1293 0.950 no
C130 H1301 0.950 no
C130 H1302 0.950 no
C130 H1303 0.950 no
C131 H1311 0.950 no
C131 H1312 0.950 no
C131 H1313 0.950 no
C132 C133 1.521(8) yes
C133 C134 1.499(9) yes
C133 C135 1.450(10) yes
C133 C136 1.485(11) yes
C134 H1341 0.950 no
C134 H1342 0.950 no
C134 H1343 0.950 no
C135 H1351 0.950 no
C135 H1352 0.950 no
C135 H1353 0.950 no
C136 H1361 0.950 no
C136 H1362 0.950 no
C136 H1363 0.950 no
C137 C138 1.363(6) yes
C138 H1381 0.950 no
C139 C140 1.348(6) yes
C139 C144 1.369(7) yes
C140 C141 1.391(6) yes
C140 H1401 0.950 no
C141 C142 1.375(7) yes
C141 H1411 0.950 no
C142 C143 1.359(7) yes
C142 C145 1.537(6) yes
C143 C144 1.381(7) yes
C143 H1431 0.950 no
C144 H1441 0.950 no
C145 C146 1.517(6) yes
C145 C147 1.504(7) yes
C145 C148 1.532(7) yes
C146 H1461 0.950 no
C146 H1462 0.950 no
C146 H1463 0.950 no
C147 H1471 0.950 no
C147 H1472 0.950 no
C147 H1473 0.950 no
C148 H1481 0.950 no
C148 H1482 0.950 no
C148 H1483 0.950 no
C149 C150 1.367(6) yes
C150 H1501 0.950 no
C151 C152 1.366(6) yes
C151 C156 1.370(7) yes
C152 C153 1.392(6) yes
C152 H1521 0.950 no
C153 C154 1.383(7) yes
C153 H1531 0.950 no
C154 C155 1.394(6) yes
C154 C157 1.539(7) yes
C155 C156 1.388(7) yes
C155 H1551 0.950 no
C156 H1561 0.950 no
C157 C158 1.517(7) yes
C157 C159 1.525(7) yes
C157 C160 1.552(8) yes
C158 H1581 0.950 no
C158 H1582 0.950 no
C158 H1583 0.950 no
C159 H1591 0.950 no
C159 H1592 0.950 no
C159 H1593 0.950 no
C160 H1601 0.950 no
C160 H1602 0.950 no
C160 H1603 0.950 no
C161 C162 1.529(5) yes
C161 H1611 0.950 no
C161 H1612 0.950 no
C162 H1621 0.950 no
C162 H1622 0.950 no
C162 H1623 0.950 no
C163 C164 1.537(5) yes
C163 H1631 0.950 no
C163 H1632 0.950 no
C164 H1641 0.950 no
C164 H1642 0.950 no
C164 H1643 0.950 no
C165 C166 1.541(4) yes
C165 H1651 0.950 no
C165 H1652 0.950 no
C166 H1661 0.950 no
C166 H1662 0.950 no
C166 H1663 0.950 no
C167 C168 1.530(4) yes
C167 H1671 0.950 no
C167 H1672 0.950 no
C168 H1681 0.950 no
C168 H1682 0.950 no
C168 H1683 0.950 no
C169 C170 1.610(4) yes
C169 H1691 0.950 no
C169 H1692 0.950 no
C170 H1704 0.950 no
C170 H1705 0.950 no
C170 H1706 0.950 no
C170 C269 1.597(4) yes
C170 H1701 0.950 no
C170 H1702 0.950 no
C170 H1703 0.950 no
C171 C172 1.609(4) yes
C171 H1711 0.950 no
C171 H1712 0.950 no
C172 H1724 0.950 no
C172 H1725 0.950 no
C172 H1726 0.950 no
C172 C271 1.622(4) yes
C172 H1721 0.950 no
C172 H1722 0.950 no
C172 H1723 0.950 no
C173 C174 1.560(6) yes
C173 H1731 0.950 no
C173 H1732 0.950 no
C174 H1741 0.950 no
C174 H1742 0.950 no
C174 H1743 0.950 no
C175 C176 1.559(4) yes
C175 H1751 0.950 no
C175 H1752 0.950 no
C176 H1764 0.950 no
C176 H1765 0.950 no
C176 H1766 0.950 no
C176 C275 1.542(4) yes
C176 H1761 0.950 no
C176 H1762 0.950 no
C176 H1763 0.950 no
C269 H2691 0.950 no
C269 H2692 0.950 no
C271 H2711 0.950 no
C271 H2712 0.950 no
C273 C274 1.552(5) yes
C273 H2731 0.950 no
C273 H2732 0.950 no
C274 H2741 0.950 no
C274 H2742 0.950 no
C274 H2743 0.950 no
C275 H2751 0.950 no
C275 H2752 0.950 no

loop_
_geom_torsion_atom_site_label_1
_geom_torsion_atom_site_label_2
_geom_torsion_atom_site_label_3
_geom_torsion_atom_site_label_4
_geom_torsion
_geom_torsion_publ_flag
C7 N1 C1 C2 -0.8(7) no
C7 N1 C1 C6 177.8(4) no
C1 N1 C7 O1 -1.6(8) no
C1 N1 C7 C8 179.9(5) no
C12 N2 C3 C2 -29.9(7) no
C12 N2 C3 C4 153.5(4) no
C3 N2 C12 O2 0.7(7) no
C3 N2 C12 C13 179.1(4) no
C17 N3 N4 N5 -0.4(5) no
N4 N3 C17 C4 178.0(4) no
N4 N3 C17 C18 -0.4(5) no
N3 N4 N5 C18 1.1(5) no
N3 N4 N5 C19 -179.4(4) no
N4 N5 C18 C17 -1.4(5) no
C19 N5 C18 C17 179.2(4) no
N4 N5 C19 C20 165.7(4) no
N4 N5 C19 C24 -14.6(7) no
C18 N5 C19 C20 -14.9(7) no
C18 N5 C19 C24 164.7(4) no
C29 N6 N7 N8 0.2(5) no
N7 N6 C29 C6 177.0(4) no
N7 N6 C29 C30 -0.2(5) no
N6 N7 N8 C30 0.0(5) no
N6 N7 N8 C31 -175.4(4) no
N7 N8 C30 C29 -0.1(5) no
C31 N8 C30 C29 174.9(4) no
N7 N8 C31 C32 151.0(4) no
N7 N8 C31 C36 -29.8(6) no
C30 N8 C31 C32 -23.6(6) no
C30 N8 C31 C36 155.6(4) no
C47 N9 C41 C46 -172.8(4) no
C41 N9 C47 O3 -3.7(7) no
C47 N9 C41 C42 6.6(7) no
C41 N9 C47 C48 175.9(5) no
C43 N10 C52 O4 -5.7(7) no
C43 N10 C52 C53 171.5(4) no
C52 N10 C43 C42 -29.2(7) no
C52 N10 C43 C44 154.2(4) no
N12 N11 C57 C58 0.5(5) no
C57 N11 N12 N13 -1.0(5) no
N12 N11 C57 C44 177.0(4) no
N11 N12 N13 C58 1.2(5) no
N11 N12 N13 C59 177.3(4) no
C59 N13 C58 C57 -176.7(4) no
N12 N13 C58 C57 -0.8(5) no
N12 N13 C59 C64 167.2(4) no
C58 N13 C59 C60 157.8(4) no
N12 N13 C59 C60 -17.7(6) no
C58 N13 C59 C64 -17.4(7) no
N15 N14 C69 C70 -1.1(5) no
N15 N14 C69 C46 177.4(4) no
C69 N14 N15 N16 1.2(5) no
N14 N15 N16 C71 -177.9(4) no
N14 N15 N16 C70 -0.8(5) no
N15 N16 C70 C69 0.1(5) no
C71 N16 C70 C69 176.9(4) no
N15 N16 C71 C72 161.6(4) no
N15 N16 C71 C76 -18.5(6) no
C70 N16 C71 C72 -15.0(7) no
C70 N16 C71 C76 165.0(5) no
C87 N17 C81 C86 146.8(5) no
C81 N17 C87 O5 -1.2(9) no
C87 N17 C81 C82 -35.6(8) no
C81 N17 C87 C88 -179.0(5) no
C83 N18 C92 O6 5.5(10) no
C92 N18 C83 C84 165.0(5) no
C92 N18 C83 C82 -16.3(9) no
C83 N18 C92 C93 -176.9(5) no
C97 N19 N20 N21 -0.9(5) no
N20 N19 C97 C84 -179.2(4) no
N20 N19 C97 C98 1.1(5) no
N19 N20 N21 C98 0.4(5) no
N19 N20 N21 C99 176.4(4) no
N20 N21 C99 C104 32.6(7) no
N20 N21 C98 C97 0.3(5) no
C98 N21 C99 C104 -152.3(5) no
C99 N21 C98 C97 -175.3(4) no
C98 N21 C99 C100 27.6(7) no
N20 N21 C99 C100 -147.5(5) no
N23 N22 C109 C110 0.8(5) no
N23 N22 C109 C86 179.5(4) no
C109 N22 N23 N24 -0.8(5) no
N22 N23 N24 C111 178.4(4) no
N22 N23 N24 C110 0.5(5) no
N23 N24 C110 C109 0.0(5) no
C110 N24 C111 C116 -36.8(7) no
N23 N24 C111 C116 145.8(5) no
C111 N24 C110 C109 -177.6(4) no
N23 N24 C111 C112 -34.2(6) no
C110 N24 C111 C112 143.2(5) no
C121 N25 C127 O7 4.5(9) no
C127 N25 C121 C122 -35.6(8) no
C127 N25 C121 C126 146.3(5) no
C121 N25 C127 C128 -172.7(5) no
C132 N26 C123 C122 -14.5(9) no
C132 N26 C123 C124 166.2(5) no
C123 N26 C132 C133 -170.7(5) no
C123 N26 C132 O8 9.1(10) no
N28 N27 C137 C124 178.6(4) no
N28 N27 C137 C138 0.4(5) no
C137 N27 N28 N29 -0.3(5) no
N27 N28 N29 C138 0.1(5) no
N27 N28 N29 C139 175.0(4) no
N28 N29 C138 C137 0.1(5) no
C139 N29 C138 C137 -174.4(5) no
N28 N29 C139 C140 38.8(8) no
C138 N29 C139 C144 31.6(9) no
C138 N29 C139 C140 -147.3(6) no
N28 N29 C139 C144 -142.3(6) no
C149 N30 N31 N32 -0.5(5) no
N31 N30 C149 C126 179.6(4) no
N31 N30 C149 C150 0.2(5) no
N30 N31 N32 C151 179.9(4) no
N30 N31 N32 C150 0.6(5) no
N31 N32 C151 C152 151.9(4) no
N31 N32 C151 C156 -29.3(6) no
C150 N32 C151 C152 -28.9(7) no
C150 N32 C151 C156 149.9(5) no
N31 N32 C150 C149 -0.5(5) no
C151 N32 C150 C149 -179.7(4) no
C273 N34 C269 C170 -56.0(5) no
C273 N34 C271 C172 55.7(5) no
C273 N34 C275 C176 -179.6(4) no
C271 N34 C269 C170 -176.6(4) no
C271 N34 C273 C274 64.9(7) no
C275 N34 C271 C172 -62.4(5) no
C269 N34 C273 C274 -53.0(7) no
C271 N34 C275 C176 -58.5(5) no
C275 N34 C273 C274 -173.3(6) no
C269 N34 C275 C176 60.6(5) no
C275 N34 C269 C170 61.1(5) no
C269 N34 C271 C172 175.9(5) no
N1 C1 C2 C3 -178.9(4) no
C2 C1 C6 C29 -171.4(4) no
C2 C1 C6 C5 0.7(6) no
N1 C1 C6 C29 10.0(7) no
C6 C1 C2 C3 2.6(7) no
N1 C1 C6 C5 -177.9(4) no
C1 C2 C3 N2 178.9(4) no
C1 C2 C3 C4 -4.6(7) no
N2 C3 C4 C5 179.7(4) no
N2 C3 C4 C17 -5.2(7) no
C2 C3 C4 C5 3.1(6) no
C2 C3 C4 C17 178.2(4) no
C3 C4 C5 C6 0.3(7) no
C3 C4 C17 C18 -162.0(4) no
C5 C4 C17 N3 -165.0(4) no
C17 C4 C5 C6 -175.2(4) no
C3 C4 C17 N3 19.9(7) no
C5 C4 C17 C18 13.1(7) no
C4 C5 C6 C1 -2.2(7) no
C4 C5 C6 C29 170.7(4) no
C1 C6 C29 N6 -12.7(7) no
C5 C6 C29 N6 175.2(4) no
C1 C6 C29 C30 164.1(5) no
C5 C6 C29 C30 -8.1(7) no
N1 C7 C8 C9 -48.7(7) no
O1 C7 C8 C10 -109.8(6) no
O1 C7 C8 C9 132.8(5) no
O1 C7 C8 C11 11.4(7) no
N1 C7 C8 C10 68.8(6) no
N1 C7 C8 C11 -170.0(5) no
O2 C12 C13 C16 119.9(5) no
O2 C12 C13 C14 -1.1(6) no
N2 C12 C13 C14 -179.5(4) no
N2 C12 C13 C16 -58.5(5) no
N2 C12 C13 C15 61.6(5) no
O2 C12 C13 C15 -120.0(5) no
C4 C17 C18 N5 -177.4(4) no
N3 C17 C18 N5 1.1(5) no
N5 C19 C24 C23 -177.9(5) no
C20 C19 C24 C23 1.8(7) no
N5 C19 C20 C21 176.8(4) no
C24 C19 C20 C21 -2.9(7) no
C19 C20 C21 C22 1.6(7) no
C20 C21 C22 C25 179.6(5) no
C20 C21 C22 C23 0.7(8) no
C23 C22 C25 C28 -119.2(7) no
C23 C22 C25 C27 122.4(7) no
C25 C22 C23 C24 179.3(6) no
C21 C22 C25 C26 -176.8(6) no
C23 C22 C25 C26 2.0(9) no
C21 C22 C23 C24 -1.8(9) no
C21 C22 C25 C28 62.1(8) no
C21 C22 C25 C27 -56.4(8) no
C22 C23 C24 C19 0.6(9) no
N6 C29 C30 N8 0.2(5) no
C6 C29 C30 N8 -177.0(4) no
N8 C31 C32 C33 178.3(4) no
N8 C31 C36 C35 -178.7(4) no
C32 C31 C36 C35 0.5(7) no
C36 C31 C32 C33 -1.0(7) no
C31 C32 C33 C34 1.0(7) no
C167 N33 C165 C166 -174.3(4) no
C163 N33 C161 C162 -176.1(4) no
C163 N33 C165 C166 -52.2(4) no
C32 C33 C34 C35 -0.6(6) no
C32 C33 C34 C37 -179.2(4) no
C165 N33 C161 C162 63.3(4) no
C167 N33 C161 C162 -54.0(4) no
C161 N33 C163 C164 -179.5(4) no
C161 N33 C165 C166 65.2(4) no
C165 N33 C163 C164 -59.3(5) no
C167 N33 C163 C164 59.1(5) no
C165 N33 C167 C168 -179.2(4) no
C161 N33 C167 C168 -59.1(4) no
C163 N33 C167 C168 59.3(4) no
C35 C34 C37 C40 174.9(4) no
C33 C34 C37 C39 -127.0(5) no
C35 C34 C37 C39 54.5(6) no
C33 C34 C35 C36 0.2(6) no
C37 C34 C35 C36 178.7(4) no
C33 C34 C37 C38 113.5(5) no
C33 C34 C37 C40 -6.6(6) no
C35 C34 C37 C38 -65.0(6) no
C34 C35 C36 C31 -0.1(7) no
C46 C41 C42 C43 -1.3(7) no
N9 C41 C42 C43 179.3(4) no
N9 C41 C46 C69 4.6(7) no
C42 C41 C46 C45 2.0(6) no
N9 C41 C46 C45 -178.5(4) no
C42 C41 C46 C69 -174.8(4) no
C41 C42 C43 N10 -176.6(4) no
C41 C42 C43 C44 0.1(7) no
C42 C43 C44 C57 -177.8(4) no
N10 C43 C44 C57 -1.0(7) no
N10 C43 C44 C45 177.0(4) no
C42 C43 C44 C45 0.3(6) no
C57 C44 C45 C46 178.8(4) no
C43 C44 C57 C58 -166.6(4) no
C45 C44 C57 C58 15.4(7) no
C43 C44 C57 N11 17.6(7) no
C43 C44 C45 C46 0.6(7) no
C45 C44 C57 N11 -160.4(4) no
C44 C45 C46 C41 -1.8(7) no
C44 C45 C46 C69 175.3(4) no
C45 C46 C69 N14 167.6(4) no
C41 C46 C69 N14 -15.6(7) no
C41 C46 C69 C70 162.7(4) no
C45 C46 C69 C70 -14.2(7) no
O3 C47 C48 C51 -32.9(8) no
O3 C47 C48 C50 -155.9(5) no
N9 C47 C48 C51 147.6(6) no
N9 C47 C48 C50 24.6(7) no
O3 C47 C48 C49 85.5(6) no
N9 C47 C48 C49 -94.1(6) no
N10 C52 C53 C56 156.3(4) no
O4 C52 C53 C54 92.4(6) no
N10 C52 C53 C54 -84.8(6) no
N10 C52 C53 C55 36.0(7) no
O4 C52 C53 C56 -26.5(7) no
O4 C52 C53 C55 -146.8(5) no
N11 C57 C58 N13 0.2(5) no
C44 C57 C58 N13 -176.2(4) no
C64 C59 C60 C61 -0.7(7) no
C60 C59 C64 C63 -1.3(7) no
N13 C59 C60 C61 -175.8(4) no
N13 C59 C64 C63 174.0(4) no
C59 C60 C61 C62 2.6(7) no
C60 C61 C62 C65 177.7(4) no
C60 C61 C62 C63 -2.4(7) no
C61 C62 C63 C64 0.4(7) no
C61 C62 C65 C67 122.5(5) no
C61 C62 C65 C68 -118.6(5) no
C65 C62 C63 C64 -179.7(4) no
C61 C62 C65 C66 1.8(6) no
C63 C62 C65 C67 -57.4(6) no
C63 C62 C65 C68 61.5(6) no
C63 C62 C65 C66 -178.1(4) no
C62 C63 C64 C59 1.4(7) no
N14 C69 C70 N16 0.6(5) no
C46 C69 C70 N16 -177.9(4) no
C72 C71 C76 C75 0.5(7) no
N16 C71 C72 C73 179.3(4) no
C76 C71 C72 C73 -0.7(7) no
N16 C71 C76 C75 -179.5(4) no
C71 C72 C73 C74 0.8(7) no
C72 C73 C74 C77 -178.1(5) no
C72 C73 C74 C75 -0.7(7) no
C73 C74 C75 C76 0.5(7) no
C75 C74 C77 C78 166.1(5) no
C75 C74 C77 C80 49.1(8) no
C75 C74 C77 C79 -78.5(7) no
C77 C74 C75 C76 177.9(5) no
C73 C74 C77 C78 -16.6(8) no
C73 C74 C77 C79 98.8(6) no
C73 C74 C77 C80 -133.6(6) no
C74 C75 C76 C71 -0.4(7) no
C82 C81 C86 C109 -177.0(5) no
C86 C81 C82 C83 -2.7(8) no
N17 C81 C82 C83 179.6(5) no
C82 C81 C86 C85 5.3(7) no
N17 C81 C86 C85 -177.0(4) no
N17 C81 C86 C109 0.7(7) no
C81 C82 C83 N18 179.2(5) no
C81 C82 C83 C84 -2.1(8) no
N18 C83 C84 C85 -177.1(4) no
N18 C83 C84 C97 3.7(7) no
C82 C83 C84 C85 4.2(7) no
C82 C83 C84 C97 -175.0(5) no
C83 C84 C85 C86 -1.5(7) no
C97 C84 C85 C86 177.8(4) no
C83 C84 C97 N19 -0.6(7) no
C85 C84 C97 N19 -179.7(4) no
C85 C84 C97 C98 0.0(7) no
C83 C84 C97 C98 179.2(5) no
C84 C85 C86 C109 178.9(4) no
C84 C85 C86 C81 -3.3(7) no
C81 C86 C109 C110 -167.3(5) no
C85 C86 C109 N22 -168.1(4) no
C81 C86 C109 N22 14.2(7) no
C85 C86 C109 C110 10.3(7) no
N17 C87 C88 C91 -51.8(7) no
O5 C87 C88 C89 20.0(9) no
O5 C87 C88 C90 -114.4(7) no
O5 C87 C88 C91 130.4(7) no
N17 C87 C88 C89 -162.2(6) no
N17 C87 C88 C90 63.4(7) no
N18 C92 C93 C96 -62.5(7) no
O6 C92 C93 C96 115.1(7) no
O6 C92 C93 C94 -1.9(9) no
O6 C92 C93 C95 -127.6(7) no
N18 C92 C93 C94 -179.5(5) no
N18 C92 C93 C95 54.8(7) no
N19 C97 C98 N21 -0.8(5) no
C84 C97 C98 N21 179.5(4) no
N21 C99 C104 C103 -177.6(5) no
N21 C99 C100 C101 177.1(5) no
C100 C99 C104 C103 2.5(8) no
C104 C99 C100 C101 -3.0(8) no
C99 C100 C101 C102 1.5(9) no
C100 C101 C102 C103 0.4(9) no
C100 C101 C102 C105 -176.0(5) no
C101 C102 C103 C104 -0.8(9) no
C105 C102 C103 C104 175.6(5) no
C103 C102 C105 C108 175.7(5) no
C101 C102 C105 C107 -128.4(6) no
C101 C102 C105 C108 -8.1(8) no
C101 C102 C105 C106 112.3(6) no
C103 C102 C105 C107 55.4(7) no
C103 C102 C105 C106 -63.9(7) no
C102 C103 C104 C99 -0.6(9) no
N22 C109 C110 N24 -0.5(5) no
C86 C109 C110 N24 -179.1(4) no
N24 C111 C112 C113 -178.4(4) no
C116 C111 C112 C113 1.6(7) no
C112 C111 C116 C115 -1.1(7) no
N24 C111 C116 C115 178.9(4) no
C111 C112 C113 C114 -1.2(7) no
C112 C113 C114 C115 0.3(7) no
C112 C113 C114 C117 178.9(4) no
C115 C114 C117 C119 -4.4(7) no
C115 C114 C117 C118 -126.0(6) no
C115 C114 C117 C120 116.7(5) no
C113 C114 C115 C116 0.2(7) no
C117 C114 C115 C116 -178.3(4) no
C113 C114 C117 C118 55.6(7) no
C113 C114 C117 C119 177.2(5) no
C113 C114 C117 C120 -61.8(6) no
C114 C115 C116 C111 0.2(7) no
N25 C121 C126 C125 -177.2(5) no
N25 C121 C126 C149 -1.6(7) no
C122 C121 C126 C125 4.7(7) no
C122 C121 C126 C149 -179.7(4) no
N25 C121 C122 C123 179.5(5) no
C126 C121 C122 C123 -2.5(8) no
C121 C122 C123 N26 178.0(5) no
C121 C122 C123 C124 -2.7(8) no
N26 C123 C124 C125 -175.3(5) no
C122 C123 C124 C137 -175.0(4) no
N26 C123 C124 C137 4.4(7) no
C122 C123 C124 C125 5.4(7) no
C125 C124 C137 N27 176.8(5) no
C123 C124 C125 C126 -3.2(8) no
C137 C124 C125 C126 177.1(5) no
C123 C124 C137 N27 -2.8(7) no
C123 C124 C137 C138 175.1(5) no
C125 C124 C137 C138 -5.3(7) no
C124 C125 C126 C121 -1.8(8) no
C124 C125 C126 C149 -177.6(5) no
C121 C126 C149 N30 18.3(7) no
C121 C126 C149 C150 -162.4(5) no
C125 C126 C149 N30 -166.1(5) no
C125 C126 C149 C150 13.1(7) no
O7 C127 C128 C131 -114.3(6) no
O7 C127 C128 C129 124.7(6) no
O7 C127 C128 C130 5.4(8) no
N25 C127 C128 C131 62.9(7) no
N25 C127 C128 C129 -58.1(6) no
N25 C127 C128 C130 -177.5(5) no
N26 C132 C133 C134 -168.9(6) no
O8 C132 C133 C134 11.4(9) no
N26 C132 C133 C135 -47.9(9) no
N26 C132 C133 C136 69.4(8) no
O8 C132 C133 C136 -110.4(8) no
O8 C132 C133 C135 132.3(7) no
C124 C137 C138 N29 -178.5(4) no
N27 C137 C138 N29 -0.3(5) no
N29 C139 C144 C143 -180.0(7) no
N29 C139 C140 C141 179.2(5) no
C144 C139 C140 C141 0.4(10) no
C140 C139 C144 C143 -1.1(11) no
C139 C140 C141 C142 1.3(9) no
C140 C141 C142 C143 -2.3(9) no
C140 C141 C142 C145 -179.1(5) no
C141 C142 C143 C144 1.6(11) no
C145 C142 C143 C144 178.6(7) no
C141 C142 C145 C146 -6.1(8) no
C141 C142 C145 C148 -126.3(6) no
C143 C142 C145 C146 177.1(6) no
C143 C142 C145 C147 -63.0(7) no
C143 C142 C145 C148 56.9(7) no
C141 C142 C145 C147 113.7(6) no
C142 C143 C144 C139 0.0(13) no
N30 C149 C150 N32 0.2(5) no
C126 C149 C150 N32 -179.2(4) no
N32 C151 C152 C153 179.0(4) no
C156 C151 C152 C153 0.3(7) no
N32 C151 C156 C155 -179.1(4) no
C152 C151 C156 C155 -0.3(7) no
C151 C152 C153 C154 -0.7(7) no
C152 C153 C154 C155 1.1(7) no
C152 C153 C154 C157 -179.5(5) no
C153 C154 C157 C158 122.2(5) no
C153 C154 C157 C159 1.1(7) no
C153 C154 C157 C160 -119.0(5) no
C155 C154 C157 C158 -58.4(6) no
C155 C154 C157 C159 -179.5(5) no
C155 C154 C157 C160 60.4(6) no
C153 C154 C155 C156 -1.1(7) no
C157 C154 C155 C156 179.5(5) no
C154 C155 C156 C151 0.7(8) no
